data_4305902
loop_
_publ_author_name
'Olga A. Gerasko'
'Ekaterina A. Mainicheva'
'Marina I. Naumova'
'Marco Neumaier'
'Manfred M. Kappes'
'Sergey Lebedkin'
'Dieter Fenske'
'Vladimir P. Fedin'

_publ_contact_author_address
;Nikolaev Institute of Inorganic Chemistry,
SB Russian Academy of Sciences,
Akad. Lavrentiev prospekt 3,
Novosibirsk 90,
630090 Russia
;
_publ_contact_author_email cluster@che.nsk.su
_publ_contact_author_fax 7(383)3309489
_publ_contact_author_name 'Prof. Vladimir P. Fedin'
_publ_contact_author_phone 7(383)3309490
_publ_section_title
;
Sandwich-Type Tetranuclear Lanthanide Complexes with Cucurbit[6]uril: From
Molecular Compounds to Coordination Polymers
;
_journal_name_full 'Inorganic Chemistry'
_journal_page_first 8869
_journal_page_last 8880
_journal_paper_doi 10.1021/ic8008317
_journal_volume 47
_journal_year 2008
_chemical_formula_sum 'C102 H194 Br9 La6 N53 O87'
_chemical_formula_weight 5107.75
_space_group_IT_number 14
_symmetry_cell_setting monoclinic
_symmetry_Int_Tables_number 14
_symmetry_space_group_name_Hall '-P 2ybc'
_symmetry_space_group_name_H-M 'P 1 21/c 1'
_atom_sites_solution_hydrogens geom
_atom_sites_solution_primary direct
_atom_sites_solution_secondary difmap
_audit_creation_method SHELXL-97
_cell_angle_alpha 90.00
_cell_angle_beta 92.07(3)
_cell_angle_gamma 90.00
_cell_formula_units_Z 4
_cell_length_a 28.640(6)
_cell_length_b 14.509(3)
_cell_length_c 41.545(8)
_cell_measurement_reflns_used 10365
_cell_measurement_temperature 150(2)
_cell_measurement_theta_max 20.35
_cell_measurement_theta_min 2.23
_cell_volume 17252(6)
_computing_cell_refinement 'stoe x-area'
_computing_data_collection 'stoe x-area'
_computing_data_reduction 'stoe x-area'
_computing_molecular_graphics 'SHELXTL (Bruker, 2004)'
_computing_publication_material 'SHELXTL (Bruker, 2004)'
_computing_structure_refinement 'SHELXTL (Bruker, 2004)'
_computing_structure_solution 'SHELXTL (Bruker, 2004)'
_diffrn_ambient_temperature 150(2)
_diffrn_detector_area_resol_mean 6.67
_diffrn_measured_fraction_theta_full 0.999
_diffrn_measured_fraction_theta_max 0.999
_diffrn_measurement_device_type 'STOE IPDS II'
_diffrn_measurement_method rotation
_diffrn_radiation_monochromator graphite
_diffrn_radiation_probe x-ray
_diffrn_radiation_type MoK\a
_diffrn_radiation_wavelength 0.71073
_diffrn_reflns_av_R_equivalents 0.0317
_diffrn_reflns_av_sigmaI/netI 0.0395
_diffrn_reflns_limit_h_max 34
_diffrn_reflns_limit_h_min -34
_diffrn_reflns_limit_k_max 17
_diffrn_reflns_limit_k_min -16
_diffrn_reflns_limit_l_max 50
_diffrn_reflns_limit_l_min -50
_diffrn_reflns_number 125635
_diffrn_reflns_theta_full 25.00
_diffrn_reflns_theta_max 25.68
_diffrn_reflns_theta_min 1.19
_diffrn_source 'fine-focus sealed tube'
_diffrn_standards_decay_% 0
_diffrn_standards_number 0
_exptl_absorpt_coefficient_mu 3.653
_exptl_absorpt_correction_T_max 0.4172
_exptl_absorpt_correction_T_min 0.3877
_exptl_absorpt_correction_type multi-scan
_exptl_absorpt_process_details 'Bruker SADABS'
_exptl_crystal_colour colorless
_exptl_crystal_density_diffrn 1.966
_exptl_crystal_density_method 'not measured'
_exptl_crystal_description prism
_exptl_crystal_F_000 10120
_exptl_crystal_size_max 0.32
_exptl_crystal_size_mid 0.30
_exptl_crystal_size_min 0.29
_refine_diff_density_max 1.153
_refine_diff_density_min -0.851
_refine_diff_density_rms 0.140
_refine_ls_extinction_method none
_refine_ls_goodness_of_fit_ref 1.395
_refine_ls_hydrogen_treatment mixed
_refine_ls_matrix_type full
_refine_ls_number_parameters 2431
_refine_ls_number_reflns 32737
_refine_ls_number_restraints 0
_refine_ls_restrained_S_all 1.395
_refine_ls_R_factor_all 0.0858
_refine_ls_R_factor_gt 0.0574
_refine_ls_shift/su_max 0.002
_refine_ls_shift/su_mean 0.000
_refine_ls_structure_factor_coef Fsqd
_refine_ls_weighting_details 'calc w=1/[\s^2^(Fo^2^)+(0.0000P)^2^+75.5039P] where P=(Fo^2^+2Fc^2^)/3'
_refine_ls_weighting_scheme calc
_refine_ls_wR_factor_gt 0.0882
_refine_ls_wR_factor_ref 0.0943
_reflns_number_gt 24387
_reflns_number_total 32737
_reflns_threshold_expression >2sigma(I)
_cod_data_source_file ic8008317_si_002_1.cif
_cod_data_source_block 1
_cod_original_sg_symbol_H-M 'P 21/c'
_cod_database_code 4305902

loop_
_symmetry_equiv_pos_as_xyz
'x, y, z'
'-x, y+1/2, -z+1/2'
'-x, -y, -z'
'x, -y-1/2, z-1/2'

loop_
_atom_site_label
_atom_site_type_symbol
_atom_site_fract_x
_atom_site_fract_y
_atom_site_fract_z
_atom_site_U_iso_or_equiv
_atom_site_adp_type
_atom_site_occupancy
_atom_site_symmetry_multiplicity
_atom_site_calc_flag
_atom_site_refinement_flags
_atom_site_disorder_assembly
_atom_site_disorder_group
La1 La 0.321440(13) 0.03901(3) 0.258337(9) 0.02536(9) Uani 1 1 d . . .
La2 La 0.270075(13) -0.16118(3) 0.202115(8) 0.02445(8) Uani 1 1 d . . .
La3 La 0.230068(13) -0.15149(3) 0.290151(9) 0.02476(8) Uani 1 1 d . . .
La4 La 0.190001(13) 0.05101(3) 0.231766(9) 0.02514(8) Uani 1 1 d . . .
La5 La 0.444629(14) 0.18117(3) 0.498514(9) 0.02783(9) Uani 1 1 d . . .
La6 La -0.074599(16) 0.06783(4) 0.047386(11) 0.04265(12) Uani 1 1 d . . .
Br1 Br 0.52029(3) -0.03524(6) 0.16848(2) 0.0493(2) Uani 1 1 d . . .
Br2 Br 0.39330(5) -0.32491(11) 0.13523(4) 0.0387(3) Uani 0.50 1 d P . .
Br3 Br 0.28273(3) -0.57678(6) 0.07257(2) 0.0520(2) Uani 1 1 d . . .
Br4 Br 0.10725(3) 0.44136(6) 0.06281(2) 0.0467(2) Uani 1 1 d . . .
Br5 Br 0.40813(3) 0.45824(7) 0.42356(2) 0.0526(2) Uani 1 1 d . . .
Br6 Br 0.22294(3) 0.43058(6) 0.41262(2) 0.0531(2) Uani 1 1 d . . .
Br7 Br 0.19264(8) 0.44094(16) 0.16893(5) 0.0448(5) Uani 0.50 1 d P . .
Br8 Br 0.17587(8) 0.43875(16) 0.18128(5) 0.0448(5) Uani 0.50 1 d P . .
Br9 Br 0.09443(7) 0.72046(14) 0.34695(4) 0.0557(5) Uani 0.50 1 d P . .
Br10 Br 0.31750(3) -0.55424(6) 0.31747(2) 0.0477(2) Uani 1 1 d . . .
Br11 Br 0.02393(3) 0.45564(6) 0.16506(2) 0.0497(2) Uani 1 1 d . . .
O11 O 0.38436(17) -0.2749(3) 0.44510(11) 0.0325(11) Uani 1 1 d . . .
O12 O 0.28108(16) -0.2828(3) 0.31191(10) 0.0296(10) Uani 1 1 d . . .
O21 O 0.48744(16) -0.1534(3) 0.40796(10) 0.0307(11) Uani 1 1 d . . .
O22 O 0.39021(16) -0.1600(4) 0.27469(10) 0.0327(11) Uani 1 1 d . . .
O31 O 0.51212(16) 0.0667(4) 0.40410(11) 0.0339(11) Uani 1 1 d . . .
O32 O 0.40601(15) 0.0712(3) 0.27074(10) 0.0282(10) Uani 1 1 d . . .
O41 O 0.41280(17) 0.1872(3) 0.43933(10) 0.0312(11) Uani 1 1 d . . .
O42 O 0.31519(15) 0.1711(3) 0.30269(10) 0.0294(10) Uani 1 1 d . . .
O51 O 0.30096(17) 0.0588(3) 0.47304(11) 0.0373(12) Uani 1 1 d . . .
O52 O 0.20359(16) 0.0574(3) 0.33767(10) 0.0296(10) Uani 1 1 d . . .
O61 O 0.28727(15) -0.1718(3) 0.48109(10) 0.0279(10) Uani 1 1 d . . .
O62 O 0.19374(16) -0.1686(3) 0.34388(10) 0.0297(10) Uani 1 1 d . . .
O71 O 0.10227(16) 0.0654(4) 0.22327(10) 0.0332(11) Uani 1 1 d . . .
O72 O -0.01316(16) 0.0683(4) 0.09242(11) 0.0345(11) Uani 1 1 d . . .
O81 O 0.19211(16) 0.1764(3) 0.18949(11) 0.0328(11) Uani 1 1 d . . .
O82 O 0.08289(17) 0.1723(4) 0.05712(12) 0.0407(12) Uani 1 1 d . . .
O91 O 0.29704(16) 0.0510(3) 0.15139(11) 0.0338(11) Uani 1 1 d . . .
O92 O 0.18873(17) 0.0396(4) 0.02079(11) 0.0384(12) Uani 1 1 d . . .
O101 O 0.30228(16) -0.1786(3) 0.14697(10) 0.0311(11) Uani 1 1 d . . .
O102 O 0.20675(16) -0.1911(3) 0.01052(11) 0.0345(11) Uani 1 1 d . . .
O111 O 0.21713(17) -0.2927(3) 0.18097(10) 0.0311(11) Uani 1 1 d . . .
O112 O 0.1096(2) -0.2924(4) 0.04882(13) 0.0506(15) Uani 1 1 d . . .
O121 O 0.11386(16) -0.1722(4) 0.21913(13) 0.0409(13) Uani 1 1 d . . .
O122 O 0.01034(17) -0.1653(4) 0.08759(12) 0.0416(13) Uani 1 1 d . . .
N11 N 0.32148(19) -0.3382(4) 0.41668(12) 0.0278(12) Uani 1 1 d . . .
N12 N 0.28124(18) -0.3383(4) 0.36382(13) 0.0278(12) Uani 1 1 d . . .
N13 N 0.38905(19) -0.3217(4) 0.39258(12) 0.0250(12) Uani 1 1 d . . .
N14 N 0.34870(18) -0.3256(4) 0.33993(13) 0.0270(12) Uani 1 1 d . . .
N21 N 0.45671(18) -0.2524(4) 0.36959(12) 0.0246(12) Uani 1 1 d . . .
N22 N 0.41648(19) -0.2535(4) 0.31698(12) 0.0279(12) Uani 1 1 d . . .
N23 N 0.50259(18) -0.1408(4) 0.35373(12) 0.0247(12) Uani 1 1 d . . .
N24 N 0.46214(19) -0.1384(4) 0.30142(12) 0.0272(12) Uani 1 1 d . . .
N31 N 0.51364(19) 0.0238(4) 0.35079(13) 0.0290(13) Uani 1 1 d . . .
N32 N 0.47279(19) 0.0265(4) 0.29771(13) 0.0272(12) Uani 1 1 d . . .
N33 N 0.48128(18) 0.1554(4) 0.36296(12) 0.0292(13) Uani 1 1 d . . .
N34 N 0.44318(19) 0.1625(4) 0.30906(12) 0.0279(12) Uani 1 1 d . . .
N41 N 0.4147(2) 0.2345(4) 0.38659(13) 0.0301(13) Uani 1 1 d . . .
N42 N 0.37764(19) 0.2331(4) 0.33299(12) 0.0264(12) Uani 1 1 d . . .
N43 N 0.34634(19) 0.2278(4) 0.40890(12) 0.0275(12) Uani 1 1 d . . .
N44 N 0.30837(19) 0.2186(4) 0.35516(12) 0.0286(13) Uani 1 1 d . . .
N51 N 0.27828(18) 0.1489(4) 0.42944(12) 0.0264(12) Uani 1 1 d . . .
N52 N 0.2383(2) 0.1497(4) 0.37660(12) 0.0303(13) Uani 1 1 d . . .
N53 N 0.23198(19) 0.0343(4) 0.44448(12) 0.0298(13) Uani 1 1 d . . .
N54 N 0.1904(2) 0.0393(4) 0.39196(13) 0.0315(13) Uani 1 1 d . . .
N61 N 0.21940(19) -0.1291(4) 0.45225(13) 0.0290(13) Uani 1 1 d . . .
N62 N 0.18516(19) -0.1257(4) 0.39694(13) 0.0269(12) Uani 1 1 d . . .
N63 N 0.2563(2) -0.2600(4) 0.43980(13) 0.0326(14) Uani 1 1 d . . .
N64 N 0.21485(19) -0.2628(4) 0.38651(12) 0.0261(12) Uani 1 1 d . . .
N71 N 0.03369(19) 0.0191(5) 0.19663(14) 0.0365(15) Uani 1 1 d . . .
N72 N -0.0121(2) 0.0220(4) 0.14524(14) 0.0360(14) Uani 1 1 d . . .
N73 N 0.0638(2) 0.1577(4) 0.18570(14) 0.0363(14) Uani 1 1 d . . .
N74 N 0.0201(2) 0.1560(4) 0.13296(13) 0.0317(13) Uani 1 1 d . . .
N81 N 0.1269(2) 0.2306(4) 0.16045(13) 0.0323(13) Uani 1 1 d . . .
N82 N 0.0850(2) 0.2308(4) 0.10813(14) 0.0350(14) Uani 1 1 d . . .
N83 N 0.1939(2) 0.2174(4) 0.13559(13) 0.0304(13) Uani 1 1 d . . .
N84 N 0.1525(2) 0.2148(4) 0.08386(13) 0.0322(13) Uani 1 1 d . . .
N91 N 0.2612(2) 0.1422(4) 0.11235(13) 0.0338(14) Uani 1 1 d . . .
N92 N 0.2174(2) 0.1374(4) 0.06087(14) 0.0357(14) Uani 1 1 d . . .
N93 N 0.3061(2) 0.0263(4) 0.09742(14) 0.0330(14) Uani 1 1 d . . .
N94 N 0.2609(2) 0.0172(4) 0.04607(14) 0.0353(14) Uani 1 1 d . . .
N101 N 0.30904(19) -0.1378(4) 0.09384(12) 0.0293(13) Uani 1 1 d . . .
N102 N 0.2729(2) -0.1463(4) 0.03943(13) 0.0334(14) Uani 1 1 d . . .
N103 N 0.2794(2) -0.2757(4) 0.10545(12) 0.0326(14) Uani 1 1 d . . .
N104 N 0.2403(2) -0.2799(4) 0.05175(13) 0.0343(14) Uani 1 1 d . . .
N111 N 0.2161(2) -0.3535(4) 0.12951(13) 0.0329(13) Uani 1 1 d . . .
N112 N 0.1744(2) -0.3497(4) 0.07758(14) 0.0345(14) Uani 1 1 d . . .
N113 N 0.1487(2) -0.3388(4) 0.15346(14) 0.0352(14) Uani 1 1 d . . .
N114 N 0.1062(2) -0.3378(4) 0.10188(14) 0.0333(13) Uani 1 1 d . . .
N121 N 0.0834(2) -0.2636(5) 0.17801(14) 0.0366(14) Uani 1 1 d . . .
N122 N 0.0414(2) -0.2641(4) 0.12652(15) 0.0392(15) Uani 1 1 d . . .
N123 N 0.0412(2) -0.1450(5) 0.19479(15) 0.0391(15) Uani 1 1 d . . .
N124 N 0.0001(2) -0.1437(5) 0.14208(14) 0.0377(15) Uani 1 1 d . . .
C11 C 0.3669(2) -0.3076(5) 0.42093(16) 0.0291(15) Uani 1 1 d . . .
C12 C 0.3020(2) -0.3129(4) 0.33638(16) 0.0255(14) Uani 1 1 d . . .
C13 C 0.3137(2) -0.3837(5) 0.38618(16) 0.0284(15) Uani 1 1 d . . .
H13 H 0.3052 -0.4500 0.3891 0.034 Uiso 1 1 calc R . .
C14 C 0.3599(2) -0.3740(4) 0.36933(15) 0.0239(14) Uani 1 1 d . . .
H14 H 0.3739 -0.4357 0.3649 0.029 Uiso 1 1 calc R . .
C15 C 0.4388(2) -0.3218(5) 0.39152(16) 0.0316(16) Uani 1 1 d . . .
H15A H 0.4494 -0.3834 0.3847 0.038 Uiso 1 1 calc R . .
H15B H 0.4522 -0.3103 0.4135 0.038 Uiso 1 1 calc R . .
C16 C 0.3790(2) -0.3247(5) 0.31329(15) 0.0293(15) Uani 1 1 d . . .
H16A H 0.3603 -0.3125 0.2932 0.035 Uiso 1 1 calc R . .
H16B H 0.3936 -0.3862 0.3112 0.035 Uiso 1 1 calc R . .
C21 C 0.4828(2) -0.1797(5) 0.38003(16) 0.0298(15) Uani 1 1 d . . .
C22 C 0.4192(2) -0.1818(5) 0.29542(15) 0.0271(14) Uani 1 1 d . . .
C23 C 0.4604(2) -0.2710(5) 0.33511(14) 0.0278(15) Uani 1 1 d . . .
H23 H 0.4741 -0.3329 0.3305 0.033 Uiso 1 1 calc R . .
C24 C 0.4916(2) -0.1898(5) 0.32451(15) 0.0259(14) Uani 1 1 d . . .
H24 H 0.5205 -0.2127 0.3144 0.031 Uiso 1 1 calc R . .
C25 C 0.5358(2) -0.0640(5) 0.35630(16) 0.0332(16) Uani 1 1 d . . .
H25A H 0.5511 -0.0644 0.3781 0.040 Uiso 1 1 calc R . .
H25B H 0.5603 -0.0728 0.3404 0.040 Uiso 1 1 calc R . .
C26 C 0.4777(2) -0.0628(5) 0.28250(14) 0.0275(15) Uani 1 1 d . . .
H26A H 0.4597 -0.0625 0.2617 0.033 Uiso 1 1 calc R . .
H26B H 0.5110 -0.0724 0.2778 0.033 Uiso 1 1 calc R . .
C31 C 0.5030(2) 0.0823(5) 0.37549(16) 0.0315(16) Uani 1 1 d . . .
C32 C 0.4377(2) 0.0850(5) 0.29119(15) 0.0268(15) Uani 1 1 d . . .
C33 C 0.5076(2) 0.0685(5) 0.31969(14) 0.0291(15) Uani 1 1 d . . .
H33 H 0.5382 0.0760 0.3091 0.035 Uiso 1 1 calc R . .
C34 C 0.4868(2) 0.1613(5) 0.32802(15) 0.0327(16) Uani 1 1 d . . .
H34 H 0.5077 0.2134 0.3222 0.039 Uiso 1 1 calc R . .
C35 C 0.4650(3) 0.2330(5) 0.38268(17) 0.0357(17) Uani 1 1 d . . .
H35A H 0.4807 0.2296 0.4042 0.043 Uiso 1 1 calc R . .
H35B H 0.4744 0.2915 0.3726 0.043 Uiso 1 1 calc R . .
C36 C 0.4095(2) 0.2384(5) 0.30745(15) 0.0283(15) Uani 1 1 d . . .
H36A H 0.4264 0.2979 0.3088 0.034 Uiso 1 1 calc R . .
H36B H 0.3918 0.2363 0.2865 0.034 Uiso 1 1 calc R . .
C41 C 0.3935(2) 0.2121(4) 0.41412(16) 0.0272(15) Uani 1 1 d . . .
C42 C 0.3317(2) 0.2049(4) 0.32806(14) 0.0229(14) Uani 1 1 d . . .
C43 C 0.3841(2) 0.2812(4) 0.36296(14) 0.0237(14) Uani 1 1 d . . .
H43 H 0.3934 0.3469 0.3598 0.028 Uiso 1 1 calc R . .
C44 C 0.3359(2) 0.2730(4) 0.37919(14) 0.0254(14) Uani 1 1 d . . .
H44 H 0.3216 0.3349 0.3826 0.030 Uiso 1 1 calc R . .
C45 C 0.3131(2) 0.2227(4) 0.43479(14) 0.0233(14) Uani 1 1 d . . .
H45A H 0.2967 0.2825 0.4364 0.028 Uiso 1 1 calc R . .
H45B H 0.3304 0.2116 0.4555 0.028 Uiso 1 1 calc R . .
C46 C 0.2572(2) 0.2188(5) 0.35530(16) 0.0263(14) Uani 1 1 d . . .
H46A H 0.2464 0.2804 0.3620 0.032 Uiso 1 1 calc R . .
H46B H 0.2447 0.2076 0.3331 0.032 Uiso 1 1 calc R . .
C51 C 0.2743(2) 0.0769(5) 0.45164(16) 0.0308(16) Uani 1 1 d . . .
C52 C 0.2107(2) 0.0808(5) 0.36531(16) 0.0278(15) Uani 1 1 d . . .
C53 C 0.2356(2) 0.1654(5) 0.41162(14) 0.0284(15) Uani 1 1 d . . .
H53 H 0.2223 0.2274 0.4165 0.034 Uiso 1 1 calc R . .
C54 C 0.2033(2) 0.0870(5) 0.42171(15) 0.0261(14) Uani 1 1 d . . .
H54 H 0.1750 0.1119 0.4322 0.031 Uiso 1 1 calc R . .
C55 C 0.2147(2) -0.0371(5) 0.46533(14) 0.0273(14) Uani 1 1 d . . .
H55A H 0.1813 -0.0252 0.4691 0.033 Uiso 1 1 calc R . .
H55B H 0.2319 -0.0339 0.4864 0.033 Uiso 1 1 calc R . .
C56 C 0.1614(2) -0.0405(5) 0.38929(16) 0.0302(15) Uani 1 1 d . . .
H56A H 0.1482 -0.0443 0.3670 0.036 Uiso 1 1 calc R . .
H56B H 0.1351 -0.0332 0.4038 0.036 Uiso 1 1 calc R . .
C61 C 0.2567(2) -0.1855(5) 0.45994(16) 0.0288(15) Uani 1 1 d . . .
C62 C 0.1983(2) -0.1849(5) 0.37339(16) 0.0279(15) Uani 1 1 d . . .
C63 C 0.1882(2) -0.1695(5) 0.42877(14) 0.0296(16) Uani 1 1 d . . .
H63 H 0.1565 -0.1785 0.4375 0.036 Uiso 1 1 calc R . .
C64 C 0.2110(2) -0.2626(5) 0.42116(15) 0.0280(15) Uani 1 1 d . . .
H64 H 0.1912 -0.3151 0.4283 0.034 Uiso 1 1 calc R . .
C65 C 0.2884(2) -0.3344(5) 0.44207(15) 0.0324(16) Uani 1 1 d . . .
H65A H 0.2706 -0.3928 0.4420 0.039 Uiso 1 1 calc R . .
H65B H 0.3060 -0.3300 0.4630 0.039 Uiso 1 1 calc R . .
C66 C 0.2315(2) -0.3405(5) 0.36712(17) 0.0295(15) Uani 1 1 d . . .
H66A H 0.2227 -0.3992 0.3774 0.035 Uiso 1 1 calc R . .
H66B H 0.2159 -0.3384 0.3455 0.035 Uiso 1 1 calc R . .
C71 C 0.0701(2) 0.0784(5) 0.20316(16) 0.0323(16) Uani 1 1 d . . .
C72 C -0.0029(2) 0.0798(5) 0.12144(17) 0.0304(16) Uani 1 1 d . . .
C73 C -0.0023(2) 0.0629(5) 0.17663(15) 0.0322(16) Uani 1 1 d . . .
H73 H -0.0317 0.0703 0.1887 0.039 Uiso 1 1 calc R . .
C74 C 0.0188(2) 0.1598(6) 0.16804(16) 0.0368(17) Uani 1 1 d . . .
H74 H -0.0014 0.2114 0.1754 0.044 Uiso 1 1 calc R . .
C75 C 0.0961(2) 0.2342(5) 0.18698(17) 0.0340(16) Uani 1 1 d . . .
H75A H 0.0784 0.2928 0.1862 0.041 Uiso 1 1 calc R . .
H75B H 0.1146 0.2323 0.2075 0.041 Uiso 1 1 calc R . .
C76 C 0.0356(2) 0.2320(5) 0.11334(18) 0.0358(17) Uani 1 1 d . . .
H76A H 0.0185 0.2299 0.0922 0.043 Uiso 1 1 calc R . .
H76B H 0.0275 0.2907 0.1239 0.043 Uiso 1 1 calc R . .
C81 C 0.1735(2) 0.2053(5) 0.16487(17) 0.0320(16) Uani 1 1 d . . .
C82 C 0.1048(3) 0.2029(5) 0.08095(17) 0.0349(17) Uani 1 1 d . . .
C83 C 0.1189(3) 0.2788(5) 0.13020(15) 0.0325(16) Uani 1 1 d . . .
H83 H 0.1103 0.3448 0.1335 0.039 Uiso 1 1 calc R . .
C84 C 0.1654(2) 0.2685(5) 0.11209(17) 0.0321(16) Uani 1 1 d . . .
H84 H 0.1794 0.3294 0.1066 0.039 Uiso 1 1 calc R . .
C85 C 0.2446(2) 0.2161(5) 0.13365(16) 0.0303(15) Uani 1 1 d . . .
H85A H 0.2588 0.2075 0.1555 0.036 Uiso 1 1 calc R . .
H85B H 0.2552 0.2764 0.1255 0.036 Uiso 1 1 calc R . .
C86 C 0.1810(2) 0.2096(5) 0.05717(15) 0.0341(17) Uani 1 1 d . . .
H86A H 0.1963 0.2700 0.0541 0.041 Uiso 1 1 calc R . .
H86B H 0.1613 0.1964 0.0376 0.041 Uiso 1 1 calc R . .
C91 C 0.2878(2) 0.0697(5) 0.12351(15) 0.0297(15) Uani 1 1 d . . .
C92 C 0.2194(2) 0.0650(5) 0.04029(16) 0.0317(16) Uani 1 1 d . . .
C93 C 0.2621(2) 0.1531(5) 0.07751(15) 0.0304(15) Uani 1 1 d . . .
H93 H 0.2761 0.2134 0.0714 0.036 Uiso 1 1 calc R . .
C94 C 0.2918(2) 0.0716(5) 0.06702(16) 0.0344(17) Uani 1 1 d . . .
H94 H 0.3197 0.0932 0.0553 0.041 Uiso 1 1 calc R . .
C95 C 0.3352(2) -0.0525(5) 0.09998(16) 0.0326(16) Uani 1 1 d . . .
H95A H 0.3501 -0.0550 0.1219 0.039 Uiso 1 1 calc R . .
H95B H 0.3604 -0.0473 0.0843 0.039 Uiso 1 1 calc R . .
C96 C 0.2770(3) -0.0554(5) 0.02555(16) 0.0358(17) Uani 1 1 d . . .
H96A H 0.3101 -0.0439 0.0209 0.043 Uiso 1 1 calc R . .
H96B H 0.2587 -0.0535 0.0049 0.043 Uiso 1 1 calc R . .
C101 C 0.2961(2) -0.1959(5) 0.11790(16) 0.0306(16) Uani 1 1 d . . .
C102 C 0.2372(3) -0.2041(5) 0.03176(16) 0.0354(17) Uani 1 1 d . . .
C103 C 0.3061(3) -0.1862(5) 0.06262(15) 0.0343(17) Uani 1 1 d . . .
H103 H 0.3376 -0.1937 0.0534 0.041 Uiso 1 1 calc R . .
C104 C 0.2842(2) -0.2804(5) 0.07075(15) 0.0292(15) Uani 1 1 d . . .
H104 H 0.3047 -0.3328 0.0646 0.035 Uiso 1 1 calc R . .
C105 C 0.2659(2) -0.3506(5) 0.12540(16) 0.0336(16) Uani 1 1 d . . .
H10A H 0.2821 -0.3447 0.1468 0.040 Uiso 1 1 calc R . .
H10B H 0.2760 -0.4093 0.1157 0.040 Uiso 1 1 calc R . .
C106 C 0.2057(3) -0.3527(5) 0.05082(17) 0.0399(18) Uani 1 1 d . . .
H10C H 0.2219 -0.4129 0.0510 0.048 Uiso 1 1 calc R . .
H10D H 0.1870 -0.3481 0.0304 0.048 Uiso 1 1 calc R . .
C111 C 0.1954(2) -0.3248(5) 0.15742(17) 0.0303(15) Uani 1 1 d . . .
C112 C 0.1279(3) -0.3237(5) 0.0735(2) 0.0430(19) Uani 1 1 d . . .
C113 C 0.1822(2) -0.3990(5) 0.10797(16) 0.0289(15) Uani 1 1 d . . .
H113 H 0.1906 -0.4650 0.1044 0.035 Uiso 1 1 calc R . .
C114 C 0.1364(2) -0.3897(5) 0.12474(18) 0.0345(17) Uani 1 1 d . . .
H114 H 0.1227 -0.4512 0.1298 0.041 Uiso 1 1 calc R . .
C115 C 0.1189(3) -0.3369(6) 0.18139(17) 0.0398(18) Uani 1 1 d . . .
H11A H 0.1384 -0.3263 0.2012 0.048 Uiso 1 1 calc R . .
H11B H 0.1031 -0.3973 0.1835 0.048 Uiso 1 1 calc R . .
C116 C 0.0579(3) -0.3352(6) 0.10375(18) 0.0409(18) Uani 1 1 d . . .
H11C H 0.0467 -0.3964 0.1106 0.049 Uiso 1 1 calc R . .
H11D H 0.0439 -0.3226 0.0820 0.049 Uiso 1 1 calc R . .
C121 C 0.0830(3) -0.1907(5) 0.19862(16) 0.0357(17) Uani 1 1 d . . .
C122 C 0.0166(2) -0.1860(5) 0.11563(19) 0.0356(17) Uani 1 1 d . . .
C123 C 0.0386(3) -0.2774(6) 0.16089(18) 0.0419(19) Uani 1 1 d . . .
H123 H 0.0240 -0.3378 0.1663 0.050 Uiso 1 1 calc R . .
C124 C 0.0092(2) -0.1936(5) 0.17225(17) 0.0341(17) Uani 1 1 d . . .
H124 H -0.0203 -0.2132 0.1825 0.041 Uiso 1 1 calc R . .
C125 C 0.0293(2) -0.0668(5) 0.21308(16) 0.0327(16) Uani 1 1 d . . .
H12A H 0.0495 -0.0653 0.2329 0.039 Uiso 1 1 calc R . .
H12B H -0.0034 -0.0735 0.2197 0.039 Uiso 1 1 calc R . .
C126 C -0.0334(2) -0.0667(5) 0.13974(17) 0.0361(17) Uani 1 1 d . . .
H12C H -0.0489 -0.0672 0.1180 0.043 Uiso 1 1 calc R . .
H12D H -0.0578 -0.0762 0.1557 0.043 Uiso 1 1 calc R . .
O1M O 0.26329(17) 0.1759(3) 0.24221(11) 0.0360(12) Uani 1 1 d . . .
H1M H 0.2663 0.2409 0.2406 0.043 Uiso 1 1 calc R . .
O2M O 0.33525(19) -0.2836(4) 0.20490(14) 0.0496(15) Uani 1 1 d . . .
O4M O 0.1642(2) 0.1823(4) 0.26875(14) 0.0628(18) Uani 1 1 d . . .
O5M O 0.35300(17) -0.0659(4) 0.20526(11) 0.0374(12) Uani 1 1 d . . .
H5M H 0.3808 -0.0674 0.1935 0.045 Uiso 1 1 calc R . .
O6M O 0.29902(14) -0.1262(3) 0.25778(10) 0.0241(10) Uani 1 1 d . . .
H6M H 0.3257 -0.1670 0.2647 0.029 Uiso 1 1 calc R . .
O7M O 0.26572(15) 0.0094(3) 0.21197(10) 0.0258(10) Uani 1 1 d . . .
H7M H 0.2737 0.0459 0.1925 0.031 Uiso 1 1 calc R . .
O8M O 0.24256(15) 0.0151(3) 0.27861(10) 0.0256(10) Uani 1 1 d . . .
H8M H 0.2364 0.0551 0.2976 0.031 Uiso 1 1 calc R . .
O9M O 0.15116(19) -0.0367(5) 0.28421(14) 0.0636(19) Uani 1 1 d . . .
H9M H 0.1230 -0.0305 0.2954 0.076 Uiso 1 1 calc R . .
O10M O 0.24725(18) -0.2894(3) 0.24735(11) 0.0365(11) Uani 1 1 d . . .
H10M H 0.2459 -0.3548 0.2479 0.044 Uiso 1 1 calc R . .
O11M O 0.20312(16) -0.1188(3) 0.23446(10) 0.0300(11) Uani 1 1 d . . .
H11M H 0.1744 -0.1544 0.2281 0.036 Uiso 1 1 calc R . .
O12M O -0.0067(2) -0.0446(5) 0.03754(13) 0.0555(16) Uani 1 1 d . . .
O13M O -0.0041(2) 0.1550(4) 0.02556(14) 0.0523(15) Uani 1 1 d . . .
O14M O -0.0813(2) 0.2297(4) 0.07282(14) 0.0512(15) Uani 1 1 d . . .
O15M O -0.1086(2) 0.1870(4) 0.00745(14) 0.0519(15) Uani 1 1 d . . .
O16M O -0.16344(19) 0.0534(5) 0.03610(13) 0.0578(17) Uani 1 1 d . . .
O17M O -0.0825(2) -0.0163(4) -0.00438(13) 0.0484(14) Uani 1 1 d . . .
O18M O -0.1213(2) 0.0706(5) 0.09944(13) 0.0609(17) Uani 1 1 d . . .
O19M O 0.4049(2) 0.0276(4) 0.48859(14) 0.0528(15) Uani 1 1 d . . .
O20M O 0.36046(19) 0.1858(4) 0.51779(14) 0.0518(15) Uani 1 1 d . . .
O21M O 0.44300(19) 0.0912(4) 0.54991(11) 0.0436(13) Uani 1 1 d . . .
O22M O 0.49294(19) 0.0692(4) 0.46680(13) 0.0472(14) Uani 1 1 d . . .
O23M O 0.50528(19) 0.2780(5) 0.47052(16) 0.0662(19) Uani 1 1 d . . .
O24M O 0.40794(18) 0.3361(4) 0.48849(11) 0.0402(12) Uani 1 1 d . . .
O25M O 0.46428(18) 0.2921(4) 0.54442(11) 0.0381(12) Uani 1 1 d . . .
O26M O 0.53001(17) 0.1470(4) 0.52366(13) 0.0489(15) Uani 1 1 d . . .
O11S O 0.34429(18) -0.0153(3) 0.31366(11) 0.0374(12) Uani 1 1 d . . .
O12S O 0.28594(17) -0.1025(4) 0.33317(11) 0.0356(12) Uani 1 1 d . . .
O21S O 0.16089(17) -0.0083(4) 0.17821(11) 0.0350(12) Uani 1 1 d . . .
O22S O 0.21365(17) -0.1073(3) 0.16037(11) 0.0372(12) Uani 1 1 d . . .
O31S O 0.35930(18) 0.1345(4) 0.21310(11) 0.0409(13) Uani 1 1 d . . .
O32S O 0.3159(2) 0.2533(4) 0.19542(12) 0.0458(14) Uani 1 1 d . . .
O41S O -0.0959(2) -0.0892(5) 0.06723(15) 0.0619(17) Uani 1 1 d . . .
O42S O -0.1012(2) -0.1964(4) 0.02988(15) 0.0561(16) Uani 1 1 d . . .
H42S H -0.1008 -0.1494 0.0181 0.067 Uiso 1 1 calc R . .
O51S O 0.1582(2) -0.2615(4) 0.28644(14) 0.0559(16) Uani 1 1 d . . .
O52S O 0.1650(2) -0.3997(5) 0.25963(16) 0.0640(17) Uani 1 1 d . . .
N15S N 0.38699(19) -0.0352(4) 0.43060(12) 0.0267(12) Uani 1 1 d . . .
N25S N 0.11058(19) -0.0556(5) 0.06322(13) 0.0355(14) Uani 1 1 d . . .
N35S N 0.4207(2) 0.1961(5) 0.10330(15) 0.0405(15) Uani 1 1 d . . .
N45S N -0.0921(3) -0.3533(6) 0.14198(18) 0.0573(19) Uani 1 1 d . . .
N55S N -0.0040(3) -0.3265(6) 0.24568(18) 0.058(2) Uani 1 1 d . . .
C11S C 0.3223(2) -0.0596(5) 0.33563(15) 0.0297(15) Uani 1 1 d . . .
C12S C 0.3460(2) -0.0498(5) 0.36922(15) 0.0252(14) Uani 1 1 d . . .
C13S C 0.3238(2) -0.0882(5) 0.39559(15) 0.0292(15) Uani 1 1 d . . .
H13S H 0.2950 -0.1198 0.3925 0.035 Uiso 1 1 calc R . .
C14S C 0.3439(3) -0.0798(5) 0.42591(17) 0.0330(16) Uani 1 1 d . . .
H14S H 0.3285 -0.1044 0.4439 0.040 Uiso 1 1 calc R . .
C16S C 0.4088(3) 0.0005(6) 0.40451(16) 0.0375(18) Uani 1 1 d . . .
H16S H 0.4382 0.0301 0.4075 0.045 Uiso 1 1 calc R . .
C17S C 0.3885(2) -0.0060(5) 0.37384(16) 0.0313(16) Uani 1 1 d . . .
H17S H 0.4037 0.0197 0.3560 0.038 Uiso 1 1 calc R . .
C21S C 0.1783(2) -0.0581(5) 0.15703(15) 0.0314(16) Uani 1 1 d . . .
C22S C 0.1540(2) -0.0580(5) 0.12448(14) 0.0255(14) Uani 1 1 d . . .
C23S C 0.1748(3) -0.1012(5) 0.09893(16) 0.0373(18) Uani 1 1 d . . .
H23S H 0.2041 -0.1310 0.1023 0.045 Uiso 1 1 calc R . .
C24S C 0.1534(3) -0.1013(6) 0.06872(17) 0.044(2) Uani 1 1 d . . .
H24S H 0.1676 -0.1324 0.0515 0.052 Uiso 1 1 calc R . .
C26S C 0.0899(3) -0.0121(6) 0.08890(18) 0.0412(19) Uani 1 1 d . . .
H26S H 0.0609 0.0189 0.0856 0.049 Uiso 1 1 calc R . .
C27S C 0.1115(2) -0.0137(5) 0.11932(15) 0.0314(16) Uani 1 1 d . . .
H27S H 0.0970 0.0157 0.1368 0.038 Uiso 1 1 calc R . .
C31S C 0.3473(3) 0.1961(5) 0.19189(18) 0.0403(19) Uani 1 1 d . . .
C32S C 0.3750(2) 0.1937(6) 0.16113(17) 0.0364(17) Uani 1 1 d . . .
C33S C 0.4106(3) 0.1308(6) 0.15601(19) 0.043(2) Uani 1 1 d . . .
H33S H 0.4191 0.0870 0.1722 0.052 Uiso 1 1 calc R . .
C34S C 0.4338(3) 0.1321(6) 0.12717(19) 0.0445(19) Uani 1 1 d . . .
H34S H 0.4584 0.0897 0.1237 0.053 Uiso 1 1 calc R . .
C36S C 0.3854(3) 0.2573(6) 0.1086(2) 0.052(2) Uani 1 1 d . . .
H36S H 0.3767 0.3005 0.0923 0.063 Uiso 1 1 calc R . .
C37S C 0.3617(3) 0.2577(5) 0.13755(18) 0.0415(19) Uani 1 1 d . . .
H37S H 0.3373 0.3005 0.1410 0.050 Uiso 1 1 calc R . .
C41S C -0.0987(3) -0.1729(6) 0.0584(2) 0.047(2) Uani 1 1 d . . .
C42S C -0.0980(3) -0.2352(6) 0.0894(2) 0.046(2) Uani 1 1 d . . .
C43S C -0.1217(3) -0.2145(6) 0.11725(19) 0.049(2) Uani 1 1 d . . .
H43S H -0.1402 -0.1602 0.1182 0.059 Uiso 1 1 calc R . .
C44S C -0.1182(3) -0.2732(6) 0.1433(2) 0.051(2) Uani 1 1 d . . .
H44S H -0.1339 -0.2585 0.1624 0.062 Uiso 1 1 calc R . .
C46S C -0.0692(4) -0.3748(8) 0.1141(3) 0.072(3) Uani 1 1 d . . .
H46S H -0.0515 -0.4300 0.1130 0.087 Uiso 1 1 calc R . .
C47S C -0.0721(3) -0.3159(6) 0.0881(2) 0.047(2) Uani 1 1 d . . .
H47S H -0.0563 -0.3307 0.0690 0.056 Uiso 1 1 calc R . .
C51S C 0.1422(3) -0.3312(8) 0.2699(2) 0.061(2) Uani 1 1 d . . .
C52S C 0.0905(3) -0.3248(7) 0.2627(2) 0.053(2) Uani 1 1 d . . .
C53S C 0.0620(3) -0.2515(7) 0.2713(2) 0.057(2) Uani 1 1 d . . .
H53S H 0.0750 -0.2006 0.2829 0.068 Uiso 1 1 calc R . .
C54S C 0.0150(3) -0.2528(6) 0.2629(2) 0.054(2) Uani 1 1 d . . .
H54S H -0.0044 -0.2031 0.2689 0.064 Uiso 1 1 calc R . .
C56S C 0.0239(3) -0.3991(7) 0.2378(2) 0.054(2) Uani 1 1 d . . .
H56S H 0.0106 -0.4502 0.2265 0.064 Uiso 1 1 calc R . .
C57S C 0.0716(3) -0.3994(7) 0.2461(2) 0.059(2) Uani 1 1 d . . .
H57S H 0.0908 -0.4500 0.2405 0.071 Uiso 1 1 calc R . .
O1W O 0.4788(2) 0.5696(4) 0.47836(14) 0.0579(16) Uani 1 1 d . . .
O2W O 0.3114(2) 0.4516(4) 0.46388(13) 0.0511(14) Uani 1 1 d . . .
O3W O 0.1292(4) 0.5739(10) 0.3202(3) 0.055(3) Uani 0.50 1 d P . .
O4W O 0.5284(2) 0.2107(4) 0.25871(14) 0.0541(15) Uani 1 1 d . . .
O5W O 0.3124(2) 0.5696(4) 0.24885(14) 0.0532(15) Uani 1 1 d . . .
O6W O 0.5573(2) 0.0418(4) 0.23816(14) 0.0569(15) Uani 1 1 d . . .
O7W O 0.5657(2) 0.3455(4) 0.29931(15) 0.0578(16) Uani 1 1 d . . .
O8W O 0.4400(2) 0.2437(4) 0.23195(14) 0.0587(16) Uani 1 1 d . . .
O9W O 0.2723(4) 0.4082(9) 0.2217(3) 0.056(3) Uani 0.50 1 d P . .
O10W O 0.2935(4) 0.4397(9) 0.1968(3) 0.058(3) Uani 0.50 1 d P . .
O11W O 0.4343(4) -0.1172(9) 0.1263(3) 0.065(4) Uani 0.50 1 d P . .
O12W O 0.4748(9) -0.0681(19) 0.0729(4) 0.064(6) Uani 0.50 1 d P . .
O13W O 0.3798(4) -0.5107(9) 0.0870(3) 0.060(3) Uani 0.50 1 d P . .
O14W O 0.3838(4) -0.4480(9) 0.0654(3) 0.056(3) Uani 0.50 1 d P . .
O15W O 0.3897(2) -0.1483(4) 0.00451(15) 0.0622(17) Uani 1 1 d . . .
O16W O -0.0105(2) 0.2745(5) -0.02361(15) 0.0610(17) Uani 1 1 d . . .
O17W O 0.1394(5) 0.1448(9) 0.4900(3) 0.064(3) Uani 0.50 1 d P . .
O18W O -0.0410(2) 0.4442(4) -0.00729(14) 0.0608(16) Uani 1 1 d . . .
O19W O 0.3856(4) -0.3302(8) 0.0080(3) 0.048(3) Uani 0.50 1 d P . .
O20W O 0.3410(4) -0.4360(7) 0.0228(3) 0.046(3) Uani 0.50 1 d P . .
O21W O 0.2011(4) 0.0856(8) 0.5211(3) 0.051(3) Uani 0.50 1 d P . .
O22W O 0.2129(2) 0.2403(4) 0.47947(15) 0.0597(16) Uani 1 1 d . . .
O23W O 0.29540(19) 0.3089(4) 0.50679(13) 0.0509(14) Uani 1 1 d . . .
O24W O 0.4018(2) 0.0211(4) 0.03275(13) 0.0498(14) Uani 1 1 d . . .
O25W O 0.08414(17) -0.6597(4) 0.26756(11) 0.0392(12) Uani 1 1 d . . .
O26W O 0.4161(4) -0.2370(7) 0.0900(3) 0.042(3) Uani 0.50 1 d P . .
O27W O 0.4069(4) -0.3060(8) 0.0496(3) 0.054(3) Uani 0.50 1 d P . .
O28W O -0.0750(2) 0.4022(4) 0.05344(14) 0.0553(15) Uani 1 1 d . . .
O29W O 0.00137(19) 0.4545(4) 0.08842(13) 0.0523(15) Uani 1 1 d . . .
O30W O 0.2344(2) 0.3263(4) 0.27688(13) 0.0502(14) Uani 1 1 d . . .
O31W O 0.4129(4) -0.2469(8) 0.1141(3) 0.052(3) Uani 0.50 1 d P . .
O32W O 0.6340(4) -0.0063(8) 0.3197(3) 0.054(3) Uani 0.50 1 d P . .
O33W O 0.4752(9) -0.0421(18) 0.0855(4) 0.060(5) Uani 0.50 1 d P . .
O34W O 0.6121(4) -0.0926(8) 0.2577(3) 0.055(3) Uani 0.50 1 d P . .
O35W O 0.5984(4) -0.0958(10) 0.2842(3) 0.060(3) Uani 0.50 1 d P . .
O36W O 0.0733(4) 0.8165(9) 0.3685(3) 0.056(3) Uani 0.50 1 d P . .
O37W O 0.1227(5) 0.5016(10) 0.3182(3) 0.059(3) Uani 0.50 1 d P . .
O38W O 0.2786(4) 0.4394(8) 0.1465(3) 0.051(3) Uani 0.50 1 d P . .
O39W O 0.0794(4) 0.1581(9) 0.4941(3) 0.062(3) Uani 0.50 1 d P . .

loop_
_atom_site_aniso_label
_atom_site_aniso_U_11
_atom_site_aniso_U_22
_atom_site_aniso_U_33
_atom_site_aniso_U_23
_atom_site_aniso_U_13
_atom_site_aniso_U_12
La1 0.02621(19) 0.0291(2) 0.02058(18) 0.00185(16) -0.00232(15) -0.00456(16)
La2 0.0279(2) 0.0257(2) 0.01963(18) -0.00101(15) -0.00081(15) 0.00257(16)
La3 0.02613(19) 0.0285(2) 0.01957(18) 0.00181(15) -0.00071(15) -0.00286(16)
La4 0.02657(19) 0.0275(2) 0.02113(18) -0.00080(16) -0.00180(15) 0.00402(16)
La5 0.0376(2) 0.0237(2) 0.02194(18) 0.00022(15) -0.00223(16) -0.00013(17)
La6 0.0343(2) 0.0597(3) 0.0335(2) 0.0013(2) -0.00544(18) 0.0039(2)
Br1 0.0491(5) 0.0465(5) 0.0524(5) 0.0009(4) 0.0023(4) 0.0006(4)
Br2 0.0360(8) 0.0406(9) 0.0396(8) -0.0003(7) 0.0010(6) 0.0031(7)
Br3 0.0557(5) 0.0496(5) 0.0510(5) -0.0005(4) 0.0051(4) -0.0002(4)
Br4 0.0490(5) 0.0449(5) 0.0462(5) -0.0005(4) 0.0002(4) 0.0010(4)
Br5 0.0546(5) 0.0508(5) 0.0525(5) 0.0014(4) 0.0019(4) 0.0007(4)
Br6 0.0519(5) 0.0506(5) 0.0568(5) 0.0005(4) 0.0025(4) -0.0006(4)
Br7 0.0461(13) 0.0425(10) 0.0455(13) -0.0003(10) -0.0006(9) -0.0013(10)
Br8 0.0447(12) 0.0416(10) 0.0479(13) 0.0004(10) -0.0009(9) 0.0004(10)
Br9 0.0532(11) 0.0611(12) 0.0527(10) 0.0035(9) 0.0014(8) -0.0035(9)
Br10 0.0506(5) 0.0452(5) 0.0470(5) 0.0003(4) -0.0023(4) 0.0005(4)
Br11 0.0490(5) 0.0493(5) 0.0511(5) -0.0001(4) 0.0033(4) 0.0019(4)
O11 0.037(3) 0.034(3) 0.026(2) -0.005(2) -0.002(2) -0.004(2)
O12 0.031(3) 0.030(3) 0.028(2) 0.002(2) 0.000(2) -0.001(2)
O21 0.034(3) 0.032(3) 0.026(2) -0.002(2) -0.004(2) -0.001(2)
O22 0.029(3) 0.045(3) 0.024(2) 0.005(2) -0.002(2) 0.000(2)
O31 0.034(3) 0.042(3) 0.025(2) 0.000(2) -0.001(2) -0.005(2)
O32 0.030(2) 0.029(3) 0.026(2) -0.003(2) 0.001(2) -0.002(2)
O41 0.044(3) 0.030(3) 0.018(2) 0.0097(19) -0.014(2) -0.008(2)
O42 0.028(2) 0.029(3) 0.030(2) -0.001(2) -0.0022(19) -0.004(2)
O51 0.044(3) 0.035(3) 0.033(3) 0.000(2) -0.006(2) -0.005(2)
O52 0.035(3) 0.036(3) 0.018(2) -0.006(2) -0.0008(19) -0.002(2)
O61 0.028(2) 0.033(3) 0.023(2) 0.006(2) -0.0023(19) 0.002(2)
O62 0.033(3) 0.038(3) 0.017(2) -0.003(2) -0.0037(18) 0.003(2)
O71 0.029(3) 0.045(3) 0.026(2) -0.001(2) 0.000(2) 0.015(2)
O72 0.031(3) 0.044(3) 0.028(3) -0.002(2) -0.009(2) 0.007(2)
O81 0.035(3) 0.036(3) 0.027(2) 0.008(2) -0.005(2) 0.004(2)
O82 0.038(3) 0.048(3) 0.036(3) 0.003(2) -0.006(2) -0.006(3)
O91 0.039(3) 0.036(3) 0.026(3) 0.004(2) 0.000(2) -0.006(2)
O92 0.043(3) 0.036(3) 0.035(3) -0.001(2) -0.011(2) 0.002(2)
O101 0.034(3) 0.036(3) 0.023(2) -0.002(2) 0.005(2) 0.003(2)
O102 0.035(3) 0.040(3) 0.027(2) -0.003(2) -0.007(2) 0.016(2)
O111 0.041(3) 0.029(3) 0.023(2) -0.004(2) 0.002(2) -0.004(2)
O112 0.052(4) 0.055(4) 0.044(3) 0.007(3) -0.018(3) -0.003(3)
O121 0.025(3) 0.043(3) 0.055(3) -0.001(3) -0.008(2) -0.008(2)
O122 0.038(3) 0.051(3) 0.035(3) 0.008(3) -0.011(2) -0.009(3)
N11 0.028(3) 0.036(3) 0.020(3) 0.003(2) 0.002(2) 0.002(3)
N12 0.025(3) 0.026(3) 0.033(3) 0.009(2) 0.004(2) 0.000(2)
N13 0.030(3) 0.026(3) 0.019(3) -0.003(2) -0.002(2) -0.005(2)
N14 0.025(3) 0.024(3) 0.031(3) 0.005(2) -0.004(2) 0.000(2)
N21 0.023(3) 0.032(3) 0.019(3) -0.002(2) 0.000(2) -0.007(2)
N22 0.031(3) 0.032(3) 0.021(3) 0.002(2) -0.002(2) -0.005(3)
N23 0.023(3) 0.032(3) 0.019(3) 0.001(2) 0.000(2) -0.003(2)
N24 0.032(3) 0.030(3) 0.019(3) 0.002(2) -0.002(2) 0.001(3)
N31 0.031(3) 0.034(3) 0.022(3) 0.000(2) -0.002(2) -0.003(3)
N32 0.026(3) 0.027(3) 0.028(3) -0.004(2) -0.006(2) -0.005(2)
N33 0.024(3) 0.042(4) 0.022(3) 0.007(3) 0.001(2) 0.000(3)
N34 0.028(3) 0.034(3) 0.021(3) 0.002(2) -0.007(2) 0.000(3)
N41 0.041(3) 0.027(3) 0.023(3) 0.000(2) 0.002(2) 0.003(3)
N42 0.027(3) 0.034(3) 0.019(3) -0.002(2) 0.001(2) -0.003(2)
N43 0.030(3) 0.031(3) 0.022(3) -0.001(2) 0.003(2) -0.006(3)
N44 0.026(3) 0.037(3) 0.023(3) -0.006(2) 0.001(2) -0.008(3)
N51 0.025(3) 0.030(3) 0.024(3) 0.001(2) -0.002(2) 0.002(2)
N52 0.044(3) 0.033(3) 0.013(3) -0.002(2) 0.001(2) 0.004(3)
N53 0.031(3) 0.036(3) 0.022(3) 0.003(2) -0.003(2) 0.000(3)
N54 0.040(3) 0.031(3) 0.023(3) 0.002(2) -0.002(2) 0.001(3)
N61 0.027(3) 0.032(3) 0.028(3) -0.001(2) -0.004(2) -0.004(2)
N62 0.028(3) 0.030(3) 0.023(3) 0.006(2) 0.003(2) 0.003(2)
N63 0.029(3) 0.039(4) 0.029(3) 0.005(3) -0.001(2) 0.004(3)
N64 0.029(3) 0.026(3) 0.023(3) 0.005(2) 0.001(2) 0.003(2)
N71 0.022(3) 0.051(4) 0.037(3) -0.002(3) -0.009(3) -0.004(3)
N72 0.027(3) 0.047(4) 0.034(3) 0.005(3) -0.002(3) 0.001(3)
N73 0.032(3) 0.042(4) 0.035(3) -0.009(3) -0.002(3) 0.000(3)
N74 0.034(3) 0.035(3) 0.025(3) 0.001(3) -0.010(2) 0.006(3)
N81 0.033(3) 0.035(3) 0.028(3) -0.002(3) -0.002(2) 0.007(3)
N82 0.030(3) 0.033(3) 0.040(4) 0.002(3) -0.013(3) 0.007(3)
N83 0.031(3) 0.030(3) 0.029(3) 0.004(3) -0.004(2) -0.006(3)
N84 0.040(4) 0.027(3) 0.028(3) -0.002(2) -0.007(3) 0.006(3)
N91 0.033(3) 0.043(4) 0.025(3) -0.001(3) -0.004(2) -0.005(3)
N92 0.042(4) 0.032(3) 0.032(3) 0.001(3) -0.001(3) -0.004(3)
N93 0.031(3) 0.036(4) 0.031(3) 0.004(3) -0.003(3) -0.004(3)
N94 0.035(3) 0.033(3) 0.038(3) 0.002(3) 0.006(3) -0.004(3)
N101 0.028(3) 0.040(4) 0.020(3) 0.002(2) 0.000(2) 0.000(3)
N102 0.036(3) 0.039(4) 0.025(3) 0.002(3) -0.005(2) 0.003(3)
N103 0.044(4) 0.037(3) 0.017(3) 0.001(2) 0.004(2) -0.004(3)
N104 0.038(3) 0.038(4) 0.026(3) 0.002(3) -0.003(3) 0.005(3)
N111 0.034(3) 0.034(3) 0.031(3) 0.001(3) 0.001(3) 0.003(3)
N112 0.038(3) 0.025(3) 0.039(3) -0.005(3) -0.004(3) 0.000(3)
N113 0.032(3) 0.038(4) 0.036(3) 0.003(3) 0.007(3) -0.004(3)
N114 0.040(3) 0.028(3) 0.032(3) -0.005(3) -0.002(3) -0.003(3)
N121 0.030(3) 0.046(4) 0.033(3) 0.006(3) 0.002(3) -0.001(3)
N122 0.033(3) 0.037(4) 0.047(4) 0.001(3) -0.009(3) 0.003(3)
N123 0.030(3) 0.048(4) 0.038(3) 0.004(3) -0.009(3) 0.002(3)
N124 0.031(3) 0.051(4) 0.032(3) 0.003(3) 0.003(3) 0.001(3)
C11 0.036(4) 0.025(4) 0.027(4) 0.008(3) 0.002(3) 0.000(3)
C12 0.032(4) 0.013(3) 0.030(4) -0.004(3) -0.004(3) -0.007(3)
C13 0.024(3) 0.024(4) 0.036(4) 0.002(3) -0.010(3) 0.001(3)
C14 0.028(3) 0.011(3) 0.032(4) 0.009(3) -0.010(3) -0.009(3)
C15 0.035(4) 0.030(4) 0.031(4) 0.003(3) 0.003(3) 0.003(3)
C16 0.026(3) 0.037(4) 0.024(3) -0.003(3) -0.006(3) -0.001(3)
C21 0.030(4) 0.027(4) 0.032(4) 0.001(3) -0.002(3) 0.003(3)
C22 0.032(4) 0.029(4) 0.020(3) 0.002(3) -0.001(3) -0.004(3)
C23 0.034(4) 0.033(4) 0.016(3) -0.003(3) -0.002(3) 0.002(3)
C24 0.019(3) 0.030(4) 0.028(3) 0.003(3) -0.005(3) 0.006(3)
C25 0.034(4) 0.038(4) 0.028(4) 0.010(3) 0.005(3) -0.003(3)
C26 0.037(4) 0.032(4) 0.013(3) 0.001(3) 0.001(3) 0.010(3)
C31 0.030(4) 0.036(4) 0.029(4) 0.003(3) 0.004(3) -0.010(3)
C32 0.026(3) 0.033(4) 0.021(3) -0.001(3) 0.005(3) -0.007(3)
C33 0.035(4) 0.036(4) 0.016(3) 0.007(3) -0.004(3) -0.011(3)
C34 0.036(4) 0.039(4) 0.022(3) 0.004(3) -0.008(3) -0.007(3)
C35 0.041(4) 0.036(4) 0.030(4) 0.000(3) -0.008(3) -0.012(3)
C36 0.031(4) 0.031(4) 0.023(3) 0.010(3) 0.005(3) 0.001(3)
C41 0.036(4) 0.014(3) 0.031(4) -0.004(3) 0.000(3) -0.006(3)
C42 0.032(4) 0.024(3) 0.012(3) -0.001(2) -0.006(3) -0.001(3)
C43 0.028(3) 0.019(3) 0.024(3) -0.001(3) -0.005(3) -0.008(3)
C44 0.041(4) 0.019(3) 0.017(3) -0.003(3) 0.001(3) -0.010(3)
C45 0.033(4) 0.022(3) 0.014(3) 0.002(2) -0.003(3) -0.005(3)
C46 0.024(3) 0.026(4) 0.028(3) 0.005(3) -0.003(3) -0.001(3)
C51 0.036(4) 0.033(4) 0.024(3) 0.000(3) 0.002(3) -0.006(3)
C52 0.022(3) 0.032(4) 0.030(4) 0.005(3) 0.004(3) -0.002(3)
C53 0.040(4) 0.028(4) 0.018(3) -0.007(3) 0.003(3) 0.008(3)
C54 0.026(3) 0.031(4) 0.021(3) -0.003(3) 0.002(3) 0.003(3)
C55 0.033(4) 0.033(4) 0.016(3) 0.000(3) -0.002(3) -0.001(3)
C56 0.025(3) 0.035(4) 0.031(4) -0.002(3) 0.002(3) -0.001(3)
C61 0.034(4) 0.025(4) 0.029(4) 0.008(3) 0.010(3) -0.005(3)
C62 0.021(3) 0.035(4) 0.028(4) -0.004(3) 0.010(3) -0.004(3)
C63 0.023(3) 0.049(5) 0.016(3) 0.003(3) 0.002(3) -0.004(3)
C64 0.025(3) 0.036(4) 0.023(3) 0.005(3) -0.002(3) -0.006(3)
C65 0.033(4) 0.040(4) 0.024(3) 0.009(3) -0.003(3) -0.007(3)
C66 0.029(4) 0.020(3) 0.038(4) -0.001(3) -0.005(3) -0.002(3)
C71 0.033(4) 0.039(4) 0.025(3) 0.004(3) 0.001(3) 0.007(3)
C72 0.021(3) 0.036(4) 0.034(4) 0.005(3) -0.004(3) 0.008(3)
C73 0.029(4) 0.045(4) 0.023(3) -0.005(3) -0.005(3) 0.007(3)
C74 0.030(4) 0.049(5) 0.031(4) -0.008(3) -0.005(3) 0.011(4)
C75 0.034(4) 0.030(4) 0.037(4) -0.001(3) 0.001(3) 0.006(3)
C76 0.028(4) 0.039(4) 0.039(4) -0.007(3) -0.008(3) 0.004(3)
C81 0.033(4) 0.022(4) 0.041(4) -0.002(3) -0.007(3) 0.001(3)
C82 0.044(4) 0.028(4) 0.033(4) 0.007(3) -0.004(3) 0.005(3)
C83 0.048(4) 0.032(4) 0.017(3) 0.003(3) -0.002(3) 0.004(3)
C84 0.034(4) 0.026(4) 0.036(4) 0.001(3) -0.004(3) 0.009(3)
C85 0.028(4) 0.036(4) 0.026(3) -0.005(3) 0.000(3) -0.002(3)
C86 0.039(4) 0.048(5) 0.016(3) 0.010(3) 0.000(3) 0.000(3)
C91 0.031(4) 0.037(4) 0.022(3) -0.001(3) 0.007(3) -0.001(3)
C92 0.033(4) 0.034(4) 0.028(4) 0.008(3) 0.002(3) -0.005(3)
C93 0.021(3) 0.040(4) 0.030(3) 0.011(3) -0.004(3) -0.007(3)
C94 0.030(4) 0.042(4) 0.031(4) 0.010(3) -0.001(3) -0.009(3)
C95 0.033(4) 0.037(4) 0.027(3) 0.004(3) -0.001(3) -0.005(3)
C96 0.039(4) 0.044(5) 0.024(3) 0.005(3) 0.000(3) 0.006(4)
C101 0.031(4) 0.031(4) 0.030(4) 0.001(3) -0.003(3) 0.011(3)
C102 0.034(4) 0.048(5) 0.024(4) -0.006(3) 0.004(3) 0.003(3)
C103 0.038(4) 0.045(4) 0.020(3) -0.003(3) 0.004(3) 0.003(3)
C104 0.026(4) 0.036(4) 0.026(3) -0.001(3) -0.005(3) 0.016(3)
C105 0.041(4) 0.030(4) 0.029(4) -0.001(3) -0.001(3) 0.003(3)
C106 0.061(5) 0.030(4) 0.029(4) -0.011(3) -0.005(3) 0.013(4)
C111 0.026(4) 0.023(4) 0.041(4) 0.005(3) 0.000(3) -0.002(3)
C112 0.048(5) 0.026(4) 0.055(5) -0.003(4) -0.003(4) -0.010(4)
C113 0.038(4) 0.021(3) 0.028(3) -0.007(3) 0.008(3) 0.000(3)
C114 0.028(4) 0.027(4) 0.048(4) 0.003(3) -0.011(3) -0.007(3)
C115 0.045(4) 0.042(5) 0.033(4) 0.012(3) 0.004(3) -0.005(4)
C116 0.043(4) 0.042(5) 0.037(4) -0.001(4) -0.004(3) -0.004(4)
C121 0.036(4) 0.045(5) 0.026(4) 0.001(3) -0.004(3) -0.020(4)
C122 0.027(4) 0.031(4) 0.048(5) -0.011(3) -0.006(3) 0.001(3)
C123 0.034(4) 0.055(5) 0.037(4) 0.009(4) -0.004(3) 0.002(4)
C124 0.029(4) 0.040(4) 0.033(4) 0.000(3) -0.009(3) -0.002(3)
C125 0.028(4) 0.045(5) 0.025(3) 0.002(3) 0.005(3) 0.006(3)
C126 0.021(3) 0.052(5) 0.035(4) 0.001(4) -0.008(3) 0.003(3)
O1M 0.050(3) 0.030(3) 0.028(2) -0.002(2) -0.002(2) -0.006(2)
O2M 0.047(3) 0.043(3) 0.060(4) 0.010(3) 0.010(3) 0.020(3)
O4M 0.079(4) 0.052(4) 0.057(4) -0.023(3) 0.003(3) 0.028(3)
O5M 0.032(3) 0.046(3) 0.035(3) 0.006(2) 0.003(2) 0.003(2)
O6M 0.019(2) 0.024(2) 0.029(2) -0.0022(19) -0.0009(18) -0.0021(18)
O7M 0.024(2) 0.029(3) 0.024(2) 0.0022(19) -0.0040(18) 0.0039(19)
O8M 0.025(2) 0.033(3) 0.019(2) -0.0006(19) -0.0020(18) -0.001(2)
O9M 0.039(3) 0.095(5) 0.057(4) 0.031(4) 0.013(3) 0.020(3)
O10M 0.050(3) 0.033(3) 0.026(2) -0.003(2) -0.001(2) -0.005(2)
O11M 0.028(3) 0.036(3) 0.027(2) 0.001(2) 0.006(2) -0.010(2)
O12M 0.056(4) 0.072(4) 0.038(3) -0.002(3) -0.003(3) 0.017(3)
O13M 0.049(3) 0.053(4) 0.054(3) 0.002(3) -0.001(3) -0.003(3)
O14M 0.048(3) 0.050(4) 0.056(4) -0.006(3) 0.003(3) -0.001(3)
O15M 0.053(4) 0.047(3) 0.057(4) 0.005(3) 0.000(3) -0.001(3)
O16M 0.038(3) 0.096(5) 0.039(3) -0.007(3) -0.007(2) 0.002(3)
O17M 0.054(3) 0.050(4) 0.041(3) -0.006(3) -0.001(3) 0.000(3)
O18M 0.059(4) 0.088(5) 0.036(3) -0.012(3) 0.006(3) 0.005(4)
O19M 0.058(4) 0.049(4) 0.051(3) -0.004(3) 0.005(3) -0.009(3)
O20M 0.049(3) 0.052(4) 0.054(3) 0.008(3) 0.001(3) 0.001(3)
O21M 0.052(3) 0.049(3) 0.029(3) 0.010(2) -0.017(2) -0.014(3)
O22M 0.050(3) 0.045(3) 0.046(3) -0.002(3) 0.000(3) 0.002(3)
O23M 0.035(3) 0.083(5) 0.081(4) 0.045(4) 0.012(3) 0.005(3)
O24M 0.052(3) 0.035(3) 0.033(3) 0.009(2) -0.003(2) 0.013(3)
O25M 0.045(3) 0.043(3) 0.026(2) -0.002(2) 0.002(2) -0.006(2)
O26M 0.030(3) 0.071(4) 0.046(3) -0.018(3) 0.005(2) -0.007(3)
O11S 0.055(3) 0.032(3) 0.026(3) -0.001(2) 0.002(2) 0.000(2)
O12S 0.036(3) 0.044(3) 0.027(3) -0.003(2) -0.008(2) -0.013(2)
O21S 0.039(3) 0.043(3) 0.023(2) -0.005(2) -0.001(2) 0.012(2)
O22S 0.039(3) 0.040(3) 0.032(3) -0.002(2) -0.011(2) 0.019(2)
O31S 0.043(3) 0.052(3) 0.027(3) 0.018(2) -0.002(2) -0.006(3)
O32S 0.053(3) 0.045(3) 0.040(3) 0.007(3) 0.007(3) 0.013(3)
O41S 0.063(4) 0.063(4) 0.059(4) -0.005(3) -0.004(3) -0.003(3)
O42S 0.057(4) 0.050(4) 0.061(4) 0.006(3) 0.000(3) 0.000(3)
O51S 0.054(4) 0.056(4) 0.058(4) -0.003(3) 0.000(3) -0.008(3)
O52S 0.057(4) 0.068(5) 0.067(4) -0.003(4) 0.000(3) -0.001(3)
N15S 0.035(3) 0.027(3) 0.019(3) 0.003(2) 0.002(2) -0.003(3)
N25S 0.022(3) 0.056(4) 0.029(3) 0.000(3) -0.005(2) 0.003(3)
N35S 0.039(4) 0.041(4) 0.041(4) 0.006(3) -0.002(3) -0.009(3)
N45S 0.058(5) 0.060(5) 0.054(5) 0.002(4) 0.000(4) 0.004(4)
N55S 0.062(5) 0.059(5) 0.055(5) 0.001(4) 0.004(4) -0.001(4)
C11S 0.024(3) 0.040(4) 0.025(3) 0.006(3) -0.004(3) 0.011(3)
C12S 0.028(3) 0.024(3) 0.023(3) -0.009(3) 0.002(3) -0.002(3)
C13S 0.025(3) 0.039(4) 0.023(3) 0.005(3) -0.006(3) -0.004(3)
C14S 0.041(4) 0.025(4) 0.033(4) 0.002(3) -0.001(3) -0.007(3)
C16S 0.031(4) 0.056(5) 0.025(4) -0.007(3) 0.003(3) 0.005(4)
C17S 0.029(4) 0.037(4) 0.028(4) 0.007(3) 0.004(3) -0.006(3)
C21S 0.027(4) 0.043(4) 0.024(3) 0.000(3) -0.001(3) -0.002(3)
C22S 0.024(3) 0.030(4) 0.022(3) -0.003(3) -0.005(3) 0.012(3)
C23S 0.032(4) 0.050(5) 0.029(4) 0.006(3) -0.005(3) 0.013(4)
C24S 0.046(5) 0.061(6) 0.024(4) -0.004(4) 0.002(3) 0.015(4)
C26S 0.035(4) 0.047(5) 0.042(4) -0.006(4) 0.006(3) 0.008(4)
C27S 0.037(4) 0.039(4) 0.018(3) -0.003(3) 0.000(3) 0.009(3)
C31S 0.050(5) 0.036(4) 0.034(4) 0.005(3) -0.006(4) -0.011(4)
C32S 0.030(4) 0.048(5) 0.031(4) 0.009(3) -0.005(3) -0.010(3)
C33S 0.035(4) 0.050(5) 0.044(5) 0.017(4) -0.004(3) -0.008(4)
C34S 0.047(5) 0.039(5) 0.048(5) 0.007(4) 0.003(4) -0.004(4)
C36S 0.057(6) 0.052(5) 0.047(5) 0.013(4) -0.015(4) -0.006(5)
C37S 0.047(5) 0.038(4) 0.039(4) 0.008(3) -0.002(4) -0.007(4)
C41S 0.051(5) 0.052(6) 0.038(5) 0.004(4) -0.002(4) 0.000(4)
C42S 0.046(5) 0.043(5) 0.050(5) 0.003(4) -0.007(4) -0.004(4)
C43S 0.052(5) 0.056(6) 0.041(5) -0.008(4) 0.002(4) -0.003(4)
C44S 0.055(5) 0.048(5) 0.050(5) 0.002(4) -0.002(4) -0.002(4)
C46S 0.076(7) 0.064(7) 0.077(7) 0.002(6) -0.002(6) 0.002(6)
C47S 0.045(5) 0.045(5) 0.050(5) -0.001(4) 0.004(4) 0.007(4)
C51S 0.056(6) 0.069(7) 0.057(6) 0.000(5) 0.001(5) 0.000(5)
C52S 0.059(6) 0.053(6) 0.047(5) 0.005(4) 0.000(4) -0.008(5)
C53S 0.060(6) 0.059(6) 0.052(5) 0.000(5) 0.003(4) 0.000(5)
C54S 0.055(6) 0.052(6) 0.054(5) 0.002(4) 0.004(4) 0.004(4)
C56S 0.050(5) 0.055(6) 0.055(5) 0.011(4) -0.004(4) -0.001(4)
C57S 0.054(6) 0.068(7) 0.057(6) -0.003(5) 0.004(4) -0.001(5)
O1W 0.056(4) 0.061(4) 0.056(4) 0.000(3) 0.006(3) -0.004(3)
O2W 0.055(3) 0.048(4) 0.050(3) 0.002(3) 0.006(3) 0.004(3)
O3W 0.047(7) 0.064(9) 0.053(7) -0.005(7) 0.000(6) -0.004(7)
O4W 0.053(4) 0.055(4) 0.054(4) 0.003(3) 0.001(3) -0.002(3)
O5W 0.052(3) 0.052(4) 0.056(4) -0.004(3) 0.001(3) -0.005(3)
O6W 0.061(4) 0.055(4) 0.055(4) -0.001(3) 0.004(3) -0.003(3)
O7W 0.055(4) 0.054(4) 0.065(4) -0.001(3) 0.007(3) 0.001(3)
O8W 0.055(4) 0.062(4) 0.059(4) 0.004(3) 0.001(3) -0.007(3)
O9W 0.055(7) 0.062(8) 0.052(7) 0.001(6) 0.004(6) -0.002(6)
O10W 0.038(6) 0.064(8) 0.071(8) -0.002(7) 0.005(6) -0.005(6)
O11W 0.056(8) 0.071(9) 0.067(8) 0.005(7) 0.006(6) 0.000(7)
O12W 0.057(9) 0.086(17) 0.048(13) 0.007(10) -0.007(10) 0.002(10)
O13W 0.065(8) 0.054(8) 0.059(8) 0.000(6) 0.002(6) 0.005(6)
O14W 0.048(7) 0.052(8) 0.067(8) -0.002(7) 0.006(6) 0.004(6)
O15W 0.067(4) 0.058(4) 0.061(4) 0.003(3) 0.001(3) -0.001(3)
O16W 0.062(4) 0.064(4) 0.057(4) 0.004(3) 0.000(3) 0.005(3)
O17W 0.068(8) 0.063(9) 0.062(8) -0.012(7) 0.003(7) -0.004(7)
O18W 0.065(4) 0.060(4) 0.058(4) -0.002(3) 0.003(3) 0.000(3)
O19W 0.050(7) 0.046(7) 0.048(6) -0.002(5) 0.002(5) -0.007(6)
O20W 0.046(6) 0.037(6) 0.054(7) -0.002(5) -0.004(5) 0.000(5)
O21W 0.061(7) 0.047(7) 0.045(6) -0.005(5) 0.000(6) 0.007(6)
O22W 0.063(4) 0.056(4) 0.060(4) 0.001(3) -0.002(3) 0.001(3)
O23W 0.049(3) 0.054(4) 0.050(3) -0.002(3) 0.006(3) -0.002(3)
O24W 0.057(4) 0.044(3) 0.049(3) 0.000(3) 0.008(3) 0.000(3)
O25W 0.040(3) 0.041(3) 0.036(3) 0.000(2) 0.003(2) 0.000(2)
O26W 0.041(6) 0.036(6) 0.048(7) 0.003(5) 0.000(5) 0.006(5)
O27W 0.052(7) 0.055(8) 0.056(7) -0.001(6) 0.006(6) -0.001(6)
O28W 0.057(4) 0.054(4) 0.055(4) -0.001(3) 0.002(3) 0.000(3)
O29W 0.047(3) 0.057(4) 0.053(3) -0.002(3) 0.003(3) -0.006(3)
O30W 0.053(3) 0.044(3) 0.053(3) 0.000(3) 0.002(3) 0.002(3)
O31W 0.057(8) 0.040(7) 0.057(8) 0.000(6) 0.005(6) 0.007(6)
O32W 0.058(8) 0.054(8) 0.050(7) -0.007(6) -0.001(6) 0.000(6)
O33W 0.054(9) 0.077(15) 0.048(12) 0.006(10) -0.002(10) -0.020(9)
O34W 0.045(7) 0.056(8) 0.064(8) -0.002(6) -0.009(6) 0.002(6)
O35W 0.052(7) 0.080(10) 0.047(7) -0.004(7) 0.007(6) 0.005(7)
O36W 0.058(7) 0.064(8) 0.047(7) -0.004(6) 0.001(6) -0.004(6)
O37W 0.058(8) 0.056(9) 0.065(9) -0.006(7) 0.007(6) -0.008(7)
O38W 0.057(7) 0.051(7) 0.044(6) 0.001(6) -0.004(5) 0.004(6)
O39W 0.059(8) 0.065(9) 0.064(8) 0.008(7) 0.001(6) 0.003(7)

loop_
_atom_type_symbol
_atom_type_description
_atom_type_scat_dispersion_real
_atom_type_scat_dispersion_imag
_atom_type_scat_source
C C 0.0033 0.0016 'International Tables Vol C Tables 4.2.6.8 and 6.1.1.4'
H H 0.0000 0.0000 'International Tables Vol C Tables 4.2.6.8 and 6.1.1.4'
N N 0.0061 0.0033 'International Tables Vol C Tables 4.2.6.8 and 6.1.1.4'
O O 0.0106 0.0060 'International Tables Vol C Tables 4.2.6.8 and 6.1.1.4'
Br Br -0.2901 2.4595 'International Tables Vol C Tables 4.2.6.8 and 6.1.1.4'
La La -0.2871 2.4523 'International Tables Vol C Tables 4.2.6.8 and 6.1.1.4'

loop_
_geom_angle_atom_site_label_1
_geom_angle_atom_site_label_2
_geom_angle_atom_site_label_3
_geom_angle
_geom_angle_site_symmetry_1
_geom_angle_site_symmetry_3
_geom_angle_publ_flag
O8M La1 O6M 68.12(14) . . ?
O8M La1 O7M 70.78(14) . . ?
O6M La1 O7M 70.63(14) . . ?
O8M La1 O11S 81.60(16) . . ?
O6M La1 O11S 76.27(15) . . ?
O7M La1 O11S 142.79(16) . . ?
O8M La1 O32 148.06(14) . . ?
O6M La1 O32 115.50(14) . . ?
O7M La1 O32 141.16(14) . . ?
O11S La1 O32 69.48(16) . . ?
O8M La1 O31S 137.12(15) . . ?
O6M La1 O31S 128.44(16) . . ?
O7M La1 O31S 78.78(15) . . ?
O11S La1 O31S 136.99(16) . . ?
O32 La1 O31S 67.91(15) . . ?
O8M La1 O1M 67.53(14) . . ?
O6M La1 O1M 123.99(14) . . ?
O7M La1 O1M 63.70(14) . . ?
O11S La1 O1M 127.48(15) . . ?
O32 La1 O1M 120.31(15) . . ?
O31S La1 O1M 72.21(16) . . ?
O8M La1 O42 77.28(14) . . ?
O6M La1 O42 132.55(14) . . ?
O7M La1 O42 126.86(14) . . ?
O11S La1 O42 67.21(15) . . ?
O32 La1 O42 79.18(14) . . ?
O31S La1 O42 99.02(16) . . ?
O1M La1 O42 65.24(14) . . ?
O8M La1 O5M 120.60(14) . . ?
O6M La1 O5M 64.30(14) . . ?
O7M La1 O5M 61.51(14) . . ?
O11S La1 O5M 117.61(15) . . ?
O32 La1 O5M 85.84(14) . . ?
O31S La1 O5M 64.79(16) . . ?
O1M La1 O5M 114.61(14) . . ?
O42 La1 O5M 161.39(14) . . ?
O8M La1 La4 38.10(10) . . ?
O6M La1 La4 78.06(10) . . ?
O7M La1 La4 37.11(10) . . ?
O11S La1 La4 119.65(12) . . ?
O32 La1 La4 165.97(11) . . ?
O31S La1 La4 101.27(11) . . ?
O1M La1 La4 45.95(10) . . ?
O42 La1 La4 94.33(10) . . ?
O5M La1 La4 97.75(10) . . ?
O8M La1 La2 76.92(10) . . ?
O6M La1 La2 36.74(10) . . ?
O7M La1 La2 37.59(10) . . ?
O11S La1 La2 112.93(12) . . ?
O32 La1 La2 126.32(10) . . ?
O31S La1 La2 96.86(12) . . ?
O1M La1 La2 100.51(10) . . ?
O42 La1 La2 153.83(9) . . ?
O5M La1 La2 43.69(10) . . ?
La4 La1 La2 62.099(19) . . ?
O8M La1 La3 35.24(11) . . ?
O6M La1 La3 34.50(10) . . ?
O7M La1 La3 74.47(10) . . ?
O11S La1 La3 68.63(12) . . ?
O32 La1 La3 133.68(10) . . ?
O31S La1 La3 152.57(11) . . ?
O1M La1 La3 100.67(10) . . ?
O42 La1 La3 101.77(10) . . ?
O5M La1 La3 96.55(10) . . ?
La4 La1 La3 59.611(15) . . ?
La2 La1 La3 57.639(17) . . ?
O22S La2 O11M 78.47(16) . . ?
O22S La2 O6M 141.51(15) . . ?
O11M La2 O6M 71.36(14) . . ?
O22S La2 O7M 76.48(15) . . ?
O11M La2 O7M 67.69(15) . . ?
O6M La2 O7M 70.34(14) . . ?
O22S La2 O101 69.03(16) . . ?
O11M La2 O101 147.40(15) . . ?
O6M La2 O101 138.51(14) . . ?
O7M La2 O101 105.65(15) . . ?
O22S La2 O111 68.28(16) . . ?
O11M La2 O111 84.85(15) . . ?
O6M La2 O111 130.02(14) . . ?
O7M La2 O111 138.96(15) . . ?
O101 La2 O111 81.09(15) . . ?
O22S La2 O2M 135.13(17) . . ?
O11M La2 O2M 136.54(16) . . ?
O6M La2 O2M 83.21(17) . . ?
O7M La2 O2M 135.39(17) . . ?
O101 La2 O2M 71.48(17) . . ?
O111 La2 O2M 85.49(18) . . ?
O22S La2 O10M 122.23(17) . . ?
O11M La2 O10M 65.47(15) . . ?
O6M La2 O10M 65.13(14) . . ?
O7M La2 O10M 122.85(14) . . ?
O101 La2 O10M 131.40(15) . . ?
O111 La2 O10M 65.06(14) . . ?
O2M La2 O10M 72.04(16) . . ?
O22S La2 O5M 114.80(16) . . ?
O11M La2 O5M 122.56(15) . . ?
O6M La2 O5M 66.02(14) . . ?
O7M La2 O5M 62.91(14) . . ?
O101 La2 O5M 75.46(15) . . ?
O111 La2 O5M 152.57(15) . . ?
O2M La2 O5M 73.79(17) . . ?
O10M La2 O5M 122.43(15) . . ?
O22S La2 La3 116.47(12) . . ?
O11M La2 La3 38.01(11) . . ?
O6M La2 La3 38.08(9) . . ?
O7M La2 La3 78.01(10) . . ?
O101 La2 La3 174.23(11) . . ?
O111 La2 La3 99.12(10) . . ?
O2M La2 La3 102.77(13) . . ?
O10M La2 La3 44.86(10) . . ?
O5M La2 La3 102.80(10) . . ?
O22S La2 La1 113.74(12) . . ?
O11M La2 La1 77.04(11) . . ?
O6M La2 La1 36.77(10) . . ?
O7M La2 La1 37.26(10) . . ?
O101 La2 La1 117.96(11) . . ?
O111 La2 La1 160.67(10) . . ?
O2M La2 La1 103.00(14) . . ?
O10M La2 La1 100.69(10) . . ?
O5M La2 La1 45.86(10) . . ?
La3 La2 La1 62.271(15) . . ?
O22S La2 La4 66.92(11) . . ?
O11M La2 La4 35.30(11) . . ?
O6M La2 La4 74.65(10) . . ?
O7M La2 La4 34.01(10) . . ?
O101 La2 La4 125.69(11) . . ?
O111 La2 La4 109.50(11) . . ?
O2M La2 La4 157.84(13) . . ?
O10M La2 La4 98.94(10) . . ?
O5M La2 La4 95.80(11) . . ?
La3 La2 La4 59.746(17) . . ?
La1 La2 La4 57.890(17) . . ?
O6M La3 O11M 71.78(14) . . ?
O6M La3 O12S 80.79(15) . . ?
O11M La3 O12S 143.28(15) . . ?
O6M La3 O8M 68.05(14) . . ?
O11M La3 O8M 70.99(14) . . ?
O12S La3 O8M 76.42(15) . . ?
O6M La3 O62 150.37(14) . . ?
O11M La3 O62 136.91(14) . . ?
O12S La3 O62 70.26(15) . . ?
O8M La3 O62 109.53(15) . . ?
O6M La3 O12 81.01(14) . . ?
O11M La3 O12 129.41(15) . . ?
O12S La3 O12 66.97(16) . . ?
O8M La3 O12 135.17(14) . . ?
O62 La3 O12 82.01(14) . . ?
O6M La3 O51S 135.08(17) . . ?
O11M La3 O51S 80.90(17) . . ?
O12S La3 O51S 135.40(17) . . ?
O8M La3 O51S 134.54(17) . . ?
O62 La3 O51S 68.89(17) . . ?
O12 La3 O51S 90.27(18) . . ?
O6M La3 O10M 65.54(14) . . ?
O11M La3 O10M 65.59(15) . . ?
O12S La3 O10M 123.82(16) . . ?
O8M La3 O10M 123.66(14) . . ?
O62 La3 O10M 126.61(15) . . ?
O12 La3 O10M 64.46(14) . . ?
O51S La3 O10M 70.93(17) . . ?
O6M La3 O9M 121.55(16) . . ?
O11M La3 O9M 65.10(16) . . ?
O12S La3 O9M 113.09(19) . . ?
O8M La3 O9M 61.91(17) . . ?
O62 La3 O9M 77.23(15) . . ?
O12 La3 O9M 157.43(15) . . ?
O51S La3 O9M 74.1(2) . . ?
O10M La3 O9M 122.65(18) . . ?
O6M La3 La2 38.52(10) . . ?
O11M La3 La2 38.02(10) . . ?
O12S La3 La2 119.30(11) . . ?
O8M La3 La2 78.71(10) . . ?
O62 La3 La2 169.27(11) . . ?
O12 La3 La2 97.04(10) . . ?
O51S La3 La2 100.48(13) . . ?
O10M La3 La2 45.01(10) . . ?
O9M La3 La2 101.70(12) . . ?
O6M La3 La4 76.96(10) . . ?
O11M La3 La4 37.35(11) . . ?
O12S La3 La4 113.42(12) . . ?
O8M La3 La4 37.04(10) . . ?
O62 La3 La4 119.94(11) . . ?
O12 La3 La4 157.48(10) . . ?
O51S La3 La4 101.99(14) . . ?
O10M La3 La4 101.53(10) . . ?
O9M La3 La4 44.87(11) . . ?
La2 La3 La4 62.420(14) . . ?
O6M La3 La1 34.90(10) . . ?
O11M La3 La1 75.32(10) . . ?
O12S La3 La1 68.26(11) . . ?
O8M La3 La1 34.77(10) . . ?
O62 La3 La1 130.54(11) . . ?
O12 La3 La1 104.87(10) . . ?
O51S La3 La1 156.22(13) . . ?
O10M La3 La1 98.82(10) . . ?
O9M La3 La1 95.38(13) . . ?
La2 La3 La1 60.089(19) . . ?
La4 La3 La1 58.034(17) . . ?
O7M La4 O8M 71.80(14) . . ?
O7M La4 O11M 68.54(14) . . ?
O8M La4 O11M 70.75(15) . . ?
O7M La4 O21S 83.46(15) . . ?
O8M La4 O21S 143.32(15) . . ?
O11M La4 O21S 75.22(16) . . ?
O7M La4 O81 84.22(15) . . ?
O8M La4 O81 131.95(15) . . ?
O11M La4 O81 137.21(15) . . ?
O21S La4 O81 69.22(16) . . ?
O7M La4 O71 150.29(14) . . ?
O8M La4 O71 134.40(14) . . ?
O11M La4 O71 103.57(16) . . ?
O21S La4 O71 66.87(15) . . ?
O81 La4 O71 83.83(15) . . ?
O7M La4 O4M 131.83(19) . . ?
O8M La4 O4M 82.27(17) . . ?
O11M La4 O4M 138.64(18) . . ?
O21S La4 O4M 133.84(18) . . ?
O81 La4 O4M 84.09(18) . . ?
O71 La4 O4M 73.58(18) . . ?
O7M La4 O9M 122.58(16) . . ?
O8M La4 O9M 62.47(16) . . ?
O11M La4 O9M 65.02(17) . . ?
O21S La4 O9M 114.11(19) . . ?
O81 La4 O9M 152.92(16) . . ?
O71 La4 O9M 74.04(16) . . ?
O4M La4 O9M 74.9(2) . . ?
O7M La4 O1M 62.47(14) . . ?
O8M La4 O1M 65.28(14) . . ?
O11M La4 O1M 121.49(15) . . ?
O21S La4 O1M 125.85(15) . . ?
O81 La4 O1M 66.74(15) . . ?
O71 La4 O1M 134.73(16) . . ?
O4M La4 O1M 69.97(18) . . ?
O9M La4 O1M 119.54(17) . . ?
O7M La4 La1 38.38(10) . . ?
O8M La4 La1 37.95(10) . . ?
O11M La4 La1 78.48(10) . . ?
O21S La4 La1 121.70(11) . . ?
O81 La4 La1 100.49(11) . . ?
O71 La4 La1 171.28(10) . . ?
O4M La4 La1 99.18(15) . . ?
O9M La4 La1 99.62(12) . . ?
O1M La4 La1 43.20(10) . . ?
O7M La4 La3 77.27(10) . . ?
O8M La4 La3 37.41(10) . . ?
O11M La4 La3 36.72(10) . . ?
O21S La4 La3 111.73(12) . . ?
O81 La4 La3 161.12(11) . . ?
O71 La4 La3 114.28(11) . . ?
O4M La4 La3 105.49(15) . . ?
O9M La4 La3 45.31(12) . . ?
O1M La4 La3 100.77(10) . . ?
La1 La4 La3 62.355(19) . . ?
O7M La4 La2 35.45(11) . . ?
O8M La4 La2 75.19(10) . . ?
O11M La4 La2 34.73(10) . . ?
O21S La4 La2 69.06(11) . . ?
O81 La4 La2 107.86(11) . . ?
O71 La4 La2 126.08(11) . . ?
O4M La4 La2 157.07(14) . . ?
O9M La4 La2 97.85(14) . . ?
O1M La4 La2 96.29(10) . . ?
La1 La4 La2 60.010(14) . . ?
La3 La4 La2 57.834(17) . . ?
O21M La5 O24M 126.00(17) . . ?
O21M La5 O19M 69.97(18) . . ?
O24M La5 O19M 125.38(18) . . ?
O21M La5 O22M 97.85(18) . . ?
O24M La5 O22M 136.14(17) . . ?
O19M La5 O22M 66.50(18) . . ?
O21M La5 O25M 72.61(16) . . ?
O24M La5 O25M 68.74(17) . . ?
O19M La5 O25M 140.00(17) . . ?
O22M La5 O25M 133.27(17) . . ?
O21M La5 O23M 135.29(18) . . ?
O24M La5 O23M 73.66(19) . . ?
O19M La5 O23M 136.2(2) . . ?
O22M La5 O23M 73.9(2) . . ?
O25M La5 O23M 81.8(2) . . ?
O21M La5 O20M 72.61(18) . . ?
O24M La5 O20M 68.67(18) . . ?
O19M La5 O20M 69.65(19) . . ?
O22M La5 O20M 135.67(19) . . ?
O25M La5 O20M 86.23(18) . . ?
O23M La5 O20M 142.29(19) . . ?
O21M La5 O41 144.03(15) . . ?
O24M La5 O41 71.43(16) . . ?
O19M La5 O41 74.60(17) . . ?
O22M La5 O41 73.05(16) . . ?
O25M La5 O41 138.62(16) . . ?
O23M La5 O41 76.74(18) . . ?
O20M La5 O41 89.60(17) . . ?
O21M La5 O26M 67.34(17) . . ?
O24M La5 O26M 127.10(18) . . ?
O19M La5 O26M 107.47(19) . . ?
O22M La5 O26M 64.84(17) . . ?
O25M La5 O26M 69.48(17) . . ?
O23M La5 O26M 69.58(18) . . ?
O20M La5 O26M 137.67(17) . . ?
O41 La5 O26M 131.52(16) . . ?
O17M La6 O41S 79.7(2) . . ?
O17M La6 O72 133.26(17) . . ?
O41S La6 O72 86.00(19) . . ?
O17M La6 O15M 75.52(19) . . ?
O41S La6 O15M 137.3(2) . . ?
O72 La6 O15M 135.80(18) . . ?
O17M La6 O13M 89.13(19) . . ?
O41S La6 O13M 140.0(2) . . ?
O72 La6 O13M 74.04(17) . . ?
O15M La6 O13M 74.07(18) . . ?
O17M La6 O16M 75.12(18) . . ?
O41S La6 O16M 74.7(2) . . ?
O72 La6 O16M 142.42(16) . . ?
O15M La6 O16M 65.6(2) . . ?
O13M La6 O16M 139.17(19) . . ?
O17M La6 O12M 66.22(18) . . ?
O41S La6 O12M 70.8(2) . . ?
O72 La6 O12M 67.05(16) . . ?
O15M La6 O12M 126.48(18) . . ?
O13M La6 O12M 69.5(2) . . ?
O16M La6 O12M 131.6(2) . . ?
O17M La6 O18M 134.5(2) . . ?
O41S La6 O18M 66.3(2) . . ?
O72 La6 O18M 75.36(17) . . ?
O15M La6 O18M 109.6(2) . . ?
O13M La6 O18M 136.33(19) . . ?
O16M La6 O18M 67.44(18) . . ?
O12M La6 O18M 123.90(19) . . ?
O17M La6 O14M 142.85(19) . . ?
O41S La6 O14M 131.95(19) . . ?
O72 La6 O14M 75.81(17) . . ?
O15M La6 O14M 67.64(19) . . ?
O13M La6 O14M 76.64(18) . . ?
O16M La6 O14M 93.4(2) . . ?
O12M La6 O14M 134.96(19) . . ?
O18M La6 O14M 66.1(2) . . ?
C12 O12 La3 143.9(4) . . ?
C32 O32 La1 148.5(4) . . ?
C41 O41 La5 163.0(5) . . ?
C42 O42 La1 146.9(4) . . ?
C62 O62 La3 149.2(4) . . ?
C71 O71 La4 144.9(4) . . ?
C72 O72 La6 148.8(4) . . ?
C81 O81 La4 144.5(5) . . ?
C101 O101 La2 149.8(5) . . ?
C111 O111 La2 145.8(4) . . ?
C11 N11 C13 112.1(5) . . ?
C11 N11 C65 122.3(5) . . ?
C13 N11 C65 125.1(6) . . ?
C12 N12 C66 123.6(6) . . ?
C12 N12 C13 111.8(5) . . ?
C66 N12 C13 122.9(5) . . ?
C11 N13 C15 121.2(5) . . ?
C11 N13 C14 112.0(5) . . ?
C15 N13 C14 121.7(5) . . ?
C12 N14 C16 122.6(5) . . ?
C12 N14 C14 110.5(5) . . ?
C16 N14 C14 122.7(5) . . ?
C21 N21 C15 122.5(5) . . ?
C21 N21 C23 113.4(5) . . ?
C15 N21 C23 121.5(5) . . ?
C22 N22 C23 113.4(5) . . ?
C22 N22 C16 120.9(5) . . ?
C23 N22 C16 122.2(5) . . ?
C21 N23 C24 112.7(5) . . ?
C21 N23 C25 122.7(5) . . ?
C24 N23 C25 124.2(5) . . ?
C22 N24 C26 122.5(5) . . ?
C22 N24 C24 111.8(5) . . ?
C26 N24 C24 124.7(5) . . ?
C31 N31 C25 122.5(6) . . ?
C31 N31 C33 111.5(6) . . ?
C25 N31 C33 125.2(6) . . ?
C32 N32 C26 124.3(5) . . ?
C32 N32 C33 110.7(6) . . ?
C26 N32 C33 124.8(6) . . ?
C31 N33 C34 111.6(6) . . ?
C31 N33 C35 123.0(6) . . ?
C34 N33 C35 123.4(6) . . ?
C32 N34 C34 111.6(6) . . ?
C32 N34 C36 122.5(5) . . ?
C34 N34 C36 125.9(6) . . ?
C41 N41 C35 124.5(6) . . ?
C41 N41 C43 113.8(6) . . ?
C35 N41 C43 120.3(5) . . ?
C42 N42 C36 122.3(5) . . ?
C42 N42 C43 111.4(5) . . ?
C36 N42 C43 123.7(5) . . ?
C41 N43 C44 112.8(5) . . ?
C41 N43 C45 122.4(5) . . ?
C44 N43 C45 122.7(5) . . ?
C42 N44 C46 122.1(5) . . ?
C42 N44 C44 112.0(5) . . ?
C46 N44 C44 120.4(5) . . ?
C51 N51 C53 112.3(5) . . ?
C51 N51 C45 120.9(5) . . ?
C53 N51 C45 121.2(5) . . ?
C52 N52 C46 121.7(5) . . ?
C52 N52 C53 114.0(5) . . ?
C46 N52 C53 121.8(6) . . ?
C51 N53 C55 120.5(5) . . ?
C51 N53 C54 112.1(6) . . ?
C55 N53 C54 124.7(5) . . ?
C52 N54 C56 122.8(6) . . ?
C52 N54 C54 111.6(6) . . ?
C56 N54 C54 125.6(5) . . ?
C61 N61 C63 112.2(6) . . ?
C61 N61 C55 122.9(6) . . ?
C63 N61 C55 124.8(6) . . ?
C62 N62 C56 121.4(6) . . ?
C62 N62 C63 111.4(6) . . ?
C56 N62 C63 125.7(5) . . ?
C61 N63 C65 124.7(6) . . ?
C61 N63 C64 109.1(6) . . ?
C65 N63 C64 124.5(6) . . ?
C62 N64 C64 111.5(5) . . ?
C62 N64 C66 122.8(5) . . ?
C64 N64 C66 125.6(5) . . ?
C71 N71 C125 122.2(6) . . ?
C71 N71 C73 111.0(6) . . ?
C125 N71 C73 125.7(6) . . ?
C72 N72 C126 122.7(6) . . ?
C72 N72 C73 111.8(6) . . ?
C126 N72 C73 125.2(6) . . ?
C71 N73 C75 123.7(6) . . ?
C71 N73 C74 112.4(6) . . ?
C75 N73 C74 123.7(6) . . ?
C72 N74 C76 124.9(6) . . ?
C72 N74 C74 110.5(6) . . ?
C76 N74 C74 123.5(6) . . ?
C81 N81 C75 121.5(6) . . ?
C81 N81 C83 111.2(6) . . ?
C75 N81 C83 124.4(6) . . ?
C82 N82 C76 125.2(6) . . ?
C82 N82 C83 111.9(6) . . ?
C76 N82 C83 121.7(6) . . ?
C81 N83 C84 114.2(6) . . ?
C81 N83 C85 120.2(5) . . ?
C84 N83 C85 120.4(5) . . ?
C82 N84 C86 121.9(6) . . ?
C82 N84 C84 111.3(6) . . ?
C86 N84 C84 122.1(6) . . ?
C91 N91 C93 113.0(6) . . ?
C91 N91 C85 122.7(5) . . ?
C93 N91 C85 122.2(6) . . ?
C92 N92 C93 111.4(6) . . ?
C92 N92 C86 121.8(6) . . ?
C93 N92 C86 122.9(6) . . ?
C91 N93 C95 123.4(6) . . ?
C91 N93 C94 111.8(6) . . ?
C95 N93 C94 124.7(6) . . ?
C92 N94 C96 123.5(6) . . ?
C92 N94 C94 109.4(6) . . ?
C96 N94 C94 123.4(6) . . ?
C101 N101 C95 122.9(6) . . ?
C101 N101 C103 109.9(6) . . ?
C95 N101 C103 124.6(5) . . ?
C102 N102 C96 122.9(6) . . ?
C102 N102 C103 112.4(6) . . ?
C96 N102 C103 124.7(6) . . ?
C101 N103 C105 122.0(6) . . ?
C101 N103 C104 112.1(6) . . ?
C105 N103 C104 125.2(6) . . ?
C102 N104 C106 122.5(6) . . ?
C102 N104 C104 111.4(6) . . ?
C106 N104 C104 125.9(6) . . ?
C111 N111 C105 123.1(6) . . ?
C111 N111 C113 110.8(5) . . ?
C105 N111 C113 125.5(5) . . ?
C112 N112 C106 122.1(6) . . ?
C112 N112 C113 110.8(6) . . ?
C106 N112 C113 124.4(6) . . ?
C111 N113 C114 112.9(6) . . ?
C111 N113 C115 120.1(6) . . ?
C114 N113 C115 122.2(6) . . ?
C112 N114 C116 122.0(6) . . ?
C112 N114 C114 111.0(6) . . ?
C116 N114 C114 122.8(6) . . ?
C121 N121 C123 112.7(6) . . ?
C121 N121 C115 121.5(6) . . ?
C123 N121 C115 122.6(7) . . ?
C122 N122 C123 112.4(6) . . ?
C122 N122 C116 121.5(6) . . ?
C123 N122 C116 124.4(6) . . ?
C121 N123 C125 123.5(6) . . ?
C121 N123 C124 111.3(6) . . ?
C125 N123 C124 124.8(6) . . ?
C122 N124 C124 114.4(6) . . ?
C122 N124 C126 122.3(6) . . ?
C124 N124 C126 121.8(6) . . ?
O11 C11 N13 125.8(6) . . ?
O11 C11 N11 126.5(6) . . ?
N13 C11 N11 107.7(6) . . ?
O12 C12 N14 125.7(6) . . ?
O12 C12 N12 124.8(6) . . ?
N14 C12 N12 109.5(6) . . ?
N11 C13 N12 115.5(6) . . ?
N11 C13 C14 104.6(5) . . ?
N12 C13 C14 102.2(5) . . ?
N11 C13 H13 111.3 . . ?
N12 C13 H13 111.3 . . ?
C14 C13 H13 111.3 . . ?
N14 C14 N13 114.4(5) . . ?
N14 C14 C13 105.3(5) . . ?
N13 C14 C13 103.2(5) . . ?
N14 C14 H14 111.2 . . ?
N13 C14 H14 111.2 . . ?
C13 C14 H14 111.2 . . ?
N13 C15 N21 113.0(5) . . ?
N13 C15 H15A 109.0 . . ?
N21 C15 H15A 109.0 . . ?
N13 C15 H15B 109.0 . . ?
N21 C15 H15B 109.0 . . ?
H15A C15 H15B 107.8 . . ?
N14 C16 N22 112.4(5) . . ?
N14 C16 H16A 109.1 . . ?
N22 C16 H16A 109.1 . . ?
N14 C16 H16B 109.1 . . ?
N22 C16 H16B 109.1 . . ?
H16A C16 H16B 107.9 . . ?
O21 C21 N21 125.8(6) . . ?
O21 C21 N23 126.4(6) . . ?
N21 C21 N23 107.8(6) . . ?
O22 C22 N22 127.1(6) . . ?
O22 C22 N24 125.8(6) . . ?
N22 C22 N24 107.2(5) . . ?
N22 C23 N21 112.3(5) . . ?
N22 C23 C24 102.4(5) . . ?
N21 C23 C24 101.5(5) . . ?
N22 C23 H23 113.2 . . ?
N21 C23 H23 113.2 . . ?
C24 C23 H23 113.2 . . ?
N23 C24 N24 114.1(5) . . ?
N23 C24 C23 104.4(5) . . ?
N24 C24 C23 104.4(5) . . ?
N23 C24 H24 111.2 . . ?
N24 C24 H24 111.2 . . ?
C23 C24 H24 111.2 . . ?
N31 C25 N23 112.4(5) . . ?
N31 C25 H25A 109.1 . . ?
N23 C25 H25A 109.1 . . ?
N31 C25 H25B 109.1 . . ?
N23 C25 H25B 109.1 . . ?
H25A C25 H25B 107.9 . . ?
N24 C26 N32 114.2(5) . . ?
N24 C26 H26A 108.7 . . ?
N32 C26 H26A 108.7 . . ?
N24 C26 H26B 108.7 . . ?
N32 C26 H26B 108.7 . . ?
H26A C26 H26B 107.6 . . ?
O31 C31 N33 127.3(7) . . ?
O31 C31 N31 124.3(7) . . ?
N33 C31 N31 108.3(6) . . ?
O32 C32 N32 124.4(6) . . ?
O32 C32 N34 125.3(6) . . ?
N32 C32 N34 110.2(6) . . ?
N31 C33 N32 115.3(5) . . ?
N31 C33 C34 103.2(5) . . ?
N32 C33 C34 104.3(5) . . ?
N31 C33 H33 111.2 . . ?
N32 C33 H33 111.2 . . ?
C34 C33 H33 111.2 . . ?
N34 C34 N33 114.6(6) . . ?
N34 C34 C33 102.9(5) . . ?
N33 C34 C33 103.3(5) . . ?
N34 C34 H34 111.8 . . ?
N33 C34 H34 111.8 . . ?
C33 C34 H34 111.8 . . ?
N41 C35 N33 114.1(6) . . ?
N41 C35 H35A 108.7 . . ?
N33 C35 H35A 108.7 . . ?
N41 C35 H35B 108.7 . . ?
N33 C35 H35B 108.7 . . ?
H35A C35 H35B 107.6 . . ?
N42 C36 N34 111.3(5) . . ?
N42 C36 H36A 109.4 . . ?
N34 C36 H36A 109.4 . . ?
N42 C36 H36B 109.4 . . ?
N34 C36 H36B 109.4 . . ?
H36A C36 H36B 108.0 . . ?
O41 C41 N41 126.4(7) . . ?
O41 C41 N43 126.4(6) . . ?
N41 C41 N43 107.1(6) . . ?
O42 C42 N44 125.7(6) . . ?
O42 C42 N42 125.0(6) . . ?
N44 C42 N42 109.3(5) . . ?
N42 C43 N41 114.5(5) . . ?
N42 C43 C44 104.5(5) . . ?
N41 C43 C44 101.1(5) . . ?
N42 C43 H43 112.0 . . ?
N41 C43 H43 112.0 . . ?
C44 C43 H43 112.0 . . ?
N43 C44 N44 115.5(5) . . ?
N43 C44 C43 104.4(5) . . ?
N44 C44 C43 102.0(5) . . ?
N43 C44 H44 111.4 . . ?
N44 C44 H44 111.4 . . ?
C43 C44 H44 111.4 . . ?
N43 C45 N51 112.4(5) . . ?
N43 C45 H45A 109.1 . . ?
N51 C45 H45A 109.1 . . ?
N43 C45 H45B 109.1 . . ?
N51 C45 H45B 109.1 . . ?
H45A C45 H45B 107.9 . . ?
N52 C46 N44 113.3(5) . . ?
N52 C46 H46A 108.9 . . ?
N44 C46 H46A 108.9 . . ?
N52 C46 H46B 108.9 . . ?
N44 C46 H46B 108.9 . . ?
H46A C46 H46B 107.7 . . ?
O51 C51 N53 126.9(6) . . ?
O51 C51 N51 126.6(6) . . ?
N53 C51 N51 106.5(6) . . ?
O52 C52 N52 128.0(6) . . ?
O52 C52 N54 124.7(6) . . ?
N52 C52 N54 107.3(6) . . ?
N51 C53 N52 114.3(5) . . ?
N51 C53 C54 104.4(5) . . ?
N52 C53 C54 102.0(5) . . ?
N51 C53 H53 111.8 . . ?
N52 C53 H53 111.8 . . ?
C54 C53 H53 111.8 . . ?
N53 C54 N54 115.1(5) . . ?
N53 C54 C53 103.6(5) . . ?
N54 C54 C53 104.9(5) . . ?
N53 C54 H54 110.9 . . ?
N54 C54 H54 110.9 . . ?
C53 C54 H54 110.9 . . ?
N53 C55 N61 113.3(5) . . ?
N53 C55 H55A 108.9 . . ?
N61 C55 H55A 108.9 . . ?
N53 C55 H55B 108.9 . . ?
N61 C55 H55B 108.9 . . ?
H55A C55 H55B 107.7 . . ?
N54 C56 N62 114.2(5) . . ?
N54 C56 H56A 108.7 . . ?
N62 C56 H56A 108.7 . . ?
N54 C56 H56B 108.7 . . ?
N62 C56 H56B 108.7 . . ?
H56A C56 H56B 107.6 . . ?
O61 C61 N63 123.7(6) . . ?
O61 C61 N61 126.5(6) . . ?
N63 C61 N61 109.8(6) . . ?
O62 C62 N64 125.7(6) . . ?
O62 C62 N62 124.2(6) . . ?
N64 C62 N62 110.1(6) . . ?
N61 C63 N62 117.0(6) . . ?
N61 C63 C64 104.0(5) . . ?
N62 C63 C64 101.9(5) . . ?
N61 C63 H63 111.1 . . ?
N62 C63 H63 111.1 . . ?
C64 C63 H63 111.1 . . ?
N64 C64 N63 114.9(5) . . ?
N64 C64 C63 104.7(5) . . ?
N63 C64 C63 103.9(5) . . ?
N64 C64 H64 111.0 . . ?
N63 C64 H64 111.0 . . ?
C63 C64 H64 111.0 . . ?
N63 C65 N11 114.9(6) . . ?
N63 C65 H65A 108.5 . . ?
N11 C65 H65A 108.5 . . ?
N63 C65 H65B 108.5 . . ?
N11 C65 H65B 108.5 . . ?
H65A C65 H65B 107.5 . . ?
N12 C66 N64 112.1(5) . . ?
N12 C66 H66A 109.2 . . ?
N64 C66 H66A 109.2 . . ?
N12 C66 H66B 109.2 . . ?
N64 C66 H66B 109.2 . . ?
H66A C66 H66B 107.9 . . ?
O71 C71 N73 124.6(7) . . ?
O71 C71 N71 125.5(7) . . ?
N73 C71 N71 109.7(6) . . ?
O72 C72 N72 126.1(7) . . ?
O72 C72 N74 123.0(6) . . ?
N72 C72 N74 110.9(6) . . ?
N71 C73 N72 116.5(6) . . ?
N71 C73 C74 104.6(6) . . ?
N72 C73 C74 103.0(5) . . ?
N71 C73 H73 110.7 . . ?
N72 C73 H73 110.7 . . ?
C74 C73 H73 110.7 . . ?
N73 C74 N74 116.4(6) . . ?
N73 C74 C73 101.9(6) . . ?
N74 C74 C73 102.5(6) . . ?
N73 C74 H74 111.7 . . ?
N74 C74 H74 111.7 . . ?
C73 C74 H74 111.7 . . ?
N81 C75 N73 110.7(6) . . ?
N81 C75 H75A 109.5 . . ?
N73 C75 H75A 109.5 . . ?
N81 C75 H75B 109.5 . . ?
N73 C75 H75B 109.5 . . ?
H75A C75 H75B 108.1 . . ?
N82 C76 N74 113.3(6) . . ?
N82 C76 H76A 108.9 . . ?
N74 C76 H76A 108.9 . . ?
N82 C76 H76B 108.9 . . ?
N74 C76 H76B 108.9 . . ?
H76A C76 H76B 107.7 . . ?
O81 C81 N83 126.9(7) . . ?
O81 C81 N81 126.5(7) . . ?
N83 C81 N81 106.6(6) . . ?
O82 C82 N82 124.3(7) . . ?
O82 C82 N84 126.1(7) . . ?
N82 C82 N84 109.6(6) . . ?
N81 C83 N82 112.8(6) . . ?
N81 C83 C84 105.2(6) . . ?
N82 C83 C84 102.0(5) . . ?
N81 C83 H83 112.1 . . ?
N82 C83 H83 112.1 . . ?
C84 C83 H83 112.1 . . ?
N84 C84 N83 113.0(6) . . ?
N84 C84 C83 104.2(6) . . ?
N83 C84 C83 101.2(5) . . ?
N84 C84 H84 112.5 . . ?
N83 C84 H84 112.5 . . ?
C83 C84 H84 112.5 . . ?
N83 C85 N91 112.5(5) . . ?
N83 C85 H85A 109.1 . . ?
N91 C85 H85A 109.1 . . ?
N83 C85 H85B 109.1 . . ?
N91 C85 H85B 109.1 . . ?
H85A C85 H85B 107.8 . . ?
N84 C86 N92 112.6(5) . . ?
N84 C86 H86A 109.1 . . ?
N92 C86 H86A 109.1 . . ?
N84 C86 H86B 109.1 . . ?
N92 C86 H86B 109.1 . . ?
H86A C86 H86B 107.8 . . ?
O91 C91 N91 126.6(6) . . ?
O91 C91 N93 125.2(7) . . ?
N91 C91 N93 107.9(6) . . ?
O92 C92 N92 127.0(7) . . ?
O92 C92 N94 123.4(7) . . ?
N92 C92 N94 109.5(6) . . ?
N92 C93 N91 114.1(5) . . ?
N92 C93 C94 103.5(6) . . ?
N91 C93 C94 103.2(5) . . ?
N92 C93 H93 111.8 . . ?
N91 C93 H93 111.8 . . ?
C94 C93 H93 111.8 . . ?
N94 C94 N93 114.6(6) . . ?
N94 C94 C93 104.9(6) . . ?
N93 C94 C93 103.9(5) . . ?
N94 C94 H94 111.0 . . ?
N93 C94 H94 111.0 . . ?
C93 C94 H94 111.0 . . ?
N93 C95 N101 111.8(5) . . ?
N93 C95 H95A 109.3 . . ?
N101 C95 H95A 109.3 . . ?
N93 C95 H95B 109.3 . . ?
N101 C95 H95B 109.3 . . ?
H95A C95 H95B 107.9 . . ?
N94 C96 N102 113.5(5) . . ?
N94 C96 H96A 108.9 . . ?
N102 C96 H96A 108.9 . . ?
N94 C96 H96B 108.9 . . ?
N102 C96 H96B 108.9 . . ?
H96A C96 H96B 107.7 . . ?
O101 C101 N103 125.7(6) . . ?
O101 C101 N101 123.6(7) . . ?
N103 C101 N101 110.5(6) . . ?
O102 C102 N102 125.7(7) . . ?
O102 C102 N104 125.5(7) . . ?
N102 C102 N104 108.8(6) . . ?
N102 C103 N101 114.2(6) . . ?
N102 C103 C104 103.7(6) . . ?
N101 C103 C104 103.9(5) . . ?
N102 C103 H103 111.5 . . ?
N101 C103 H103 111.5 . . ?
C104 C103 H103 111.5 . . ?
N103 C104 N104 115.2(6) . . ?
N103 C104 C103 103.2(5) . . ?
N104 C104 C103 103.0(5) . . ?
N103 C104 H104 111.6 . . ?
N104 C104 H104 111.6 . . ?
C103 C104 H104 111.6 . . ?
N103 C105 N111 112.4(6) . . ?
N103 C105 H10A 109.1 . . ?
N111 C105 H10A 109.1 . . ?
N103 C105 H10B 109.1 . . ?
N111 C105 H10B 109.1 . . ?
H10A C105 H10B 107.9 . . ?
N104 C106 N112 113.5(6) . . ?
N104 C106 H10C 108.9 . . ?
N112 C106 H10C 108.9 . . ?
N104 C106 H10D 108.9 . . ?
N112 C106 H10D 108.9 . . ?
H10C C106 H10D 107.7 . . ?
O111 C111 N113 128.4(7) . . ?
O111 C111 N111 123.9(6) . . ?
N113 C111 N111 107.7(6) . . ?
O112 C112 N114 125.7(8) . . ?
O112 C112 N112 125.7(8) . . ?
N114 C112 N112 108.6(7) . . ?
N111 C113 N112 112.8(5) . . ?
N111 C113 C114 104.3(5) . . ?
N112 C113 C114 104.1(6) . . ?
N111 C113 H113 111.7 . . ?
N112 C113 H113 111.7 . . ?
C114 C113 H113 111.7 . . ?
N113 C114 N114 113.3(6) . . ?
N113 C114 C113 103.7(5) . . ?
N114 C114 C113 104.4(6) . . ?
N113 C114 H114 111.7 . . ?
N114 C114 H114 111.7 . . ?
C113 C114 H114 111.7 . . ?
N113 C115 N121 110.9(6) . . ?
N113 C115 H11A 109.5 . . ?
N121 C115 H11A 109.5 . . ?
N113 C115 H11B 109.5 . . ?
N121 C115 H11B 109.5 . . ?
H11A C115 H11B 108.0 . . ?
N114 C116 N122 113.2(6) . . ?
N114 C116 H11C 108.9 . . ?
N122 C116 H11C 108.9 . . ?
N114 C116 H11D 108.9 . . ?
N122 C116 H11D 108.9 . . ?
H11C C116 H11D 107.7 . . ?
O121 C121 N121 125.5(7) . . ?
O121 C121 N123 125.0(7) . . ?
N121 C121 N123 109.3(6) . . ?
O122 C122 N124 128.5(7) . . ?
O122 C122 N122 124.5(7) . . ?
N124 C122 N122 106.9(7) . . ?
N122 C123 N121 112.6(6) . . ?
N122 C123 C124 104.1(6) . . ?
N121 C123 C124 102.7(6) . . ?
N122 C123 H123 112.2 . . ?
N121 C123 H123 112.2 . . ?
C124 C123 H123 112.2 . . ?
N124 C124 N123 113.3(6) . . ?
N124 C124 C123 102.0(6) . . ?
N123 C124 C123 103.6(6) . . ?
N124 C124 H124 112.4 . . ?
N123 C124 H124 112.4 . . ?
C123 C124 H124 112.4 . . ?
N123 C125 N71 114.5(5) . . ?
N123 C125 H12A 108.6 . . ?
N71 C125 H12A 108.6 . . ?
N123 C125 H12B 108.6 . . ?
N71 C125 H12B 108.6 . . ?
H12A C125 H12B 107.6 . . ?
N72 C126 N124 113.4(5) . . ?
N72 C126 H12C 108.9 . . ?
N124 C126 H12C 108.9 . . ?
N72 C126 H12D 108.9 . . ?
N124 C126 H12D 108.9 . . ?
H12C C126 H12D 107.7 . . ?
La1 O1M La4 90.85(15) . . ?
La1 O1M H1M 134.6 . . ?
La4 O1M H1M 134.6 . . ?
La2 O5M La1 90.45(14) . . ?
La2 O5M H5M 134.8 . . ?
La1 O5M H5M 134.8 . . ?
La3 O6M La2 103.40(15) . . ?
La3 O6M La1 110.60(16) . . ?
La2 O6M La1 106.49(16) . . ?
La3 O6M H6M 112.0 . . ?
La2 O6M H6M 112.0 . . ?
La1 O6M H6M 112.0 . . ?
La4 O7M La1 104.52(16) . . ?
La4 O7M La2 110.54(17) . . ?
La1 O7M La2 105.15(15) . . ?
La4 O7M H7M 112.1 . . ?
La1 O7M H7M 112.1 . . ?
La2 O7M H7M 112.1 . . ?
La1 O8M La4 103.95(15) . . ?
La1 O8M La3 109.99(17) . . ?
La4 O8M La3 105.55(16) . . ?
La1 O8M H8M 112.3 . . ?
La4 O8M H8M 112.3 . . ?
La3 O8M H8M 112.3 . . ?
La4 O9M La3 89.82(16) . . ?
La4 O9M H9M 135.1 . . ?
La3 O9M H9M 135.1 . . ?
La3 O10M La2 90.13(14) . . ?
La3 O10M H10M 134.9 . . ?
La2 O10M H10M 134.9 . . ?
La3 O11M La2 103.98(17) . . ?
La3 O11M La4 105.93(17) . . ?
La2 O11M La4 109.97(16) . . ?
La3 O11M H11M 112.2 . . ?
La2 O11M H11M 112.2 . . ?
La4 O11M H11M 112.2 . . ?
C11S O11S La1 133.3(4) . . ?
C11S O12S La3 138.0(4) . . ?
C21S O21S La4 133.9(4) . . ?
C21S O22S La2 140.8(4) . . ?
C31S O31S La1 138.8(5) . . ?
C41S O41S La6 142.0(6) . . ?
C41S O42S H42S 109.5 . . ?
C51S O51S La3 140.5(6) . . ?
C16S N15S C14S 119.2(6) . . ?
C26S N25S C24S 118.8(6) . . ?
C36S N35S C34S 119.7(7) . . ?
C44S N45S C46S 119.7(8) . . ?
C56S N55S C54S 119.6(8) . . ?
O12S C11S O11S 129.1(6) . . ?
O12S C11S C12S 118.3(6) . . ?
O11S C11S C12S 112.5(6) . . ?
C17S C12S C13S 119.8(6) . . ?
C17S C12S C11S 121.9(6) . . ?
C13S C12S C11S 118.3(6) . . ?
C14S C13S C12S 119.6(6) . . ?
C14S C13S H13S 120.2 . . ?
C12S C13S H13S 120.2 . . ?
C13S C14S N15S 120.5(6) . . ?
C13S C14S H14S 119.7 . . ?
N15S C14S H14S 119.7 . . ?
N15S C16S C17S 120.9(7) . . ?
N15S C16S H16S 119.5 . . ?
C17S C16S H16S 119.5 . . ?
C12S C17S C16S 119.9(6) . . ?
C12S C17S H17S 120.1 . . ?
C16S C17S H17S 120.1 . . ?
O22S C21S O21S 126.5(6) . . ?
O22S C21S C22S 116.8(6) . . ?
O21S C21S C22S 116.7(6) . . ?
C23S C22S C27S 119.3(6) . . ?
C23S C22S C21S 119.6(6) . . ?
C27S C22S C21S 121.1(6) . . ?
C24S C23S C22S 120.7(7) . . ?
C24S C23S H23S 119.7 . . ?
C22S C23S H23S 119.7 . . ?
C23S C24S N25S 120.3(7) . . ?
C23S C24S H24S 119.9 . . ?
N25S C24S H24S 119.9 . . ?
C27S C26S N25S 120.2(7) . . ?
C27S C26S H26S 119.9 . . ?
N25S C26S H26S 119.9 . . ?
C22S C27S C26S 120.6(6) . . ?
C22S C27S H27S 119.7 . . ?
C26S C27S H27S 119.7 . . ?
O32S C31S O31S 124.1(7) . . ?
O32S C31S C32S 121.1(7) . . ?
O31S C31S C32S 114.8(7) . . ?
C33S C32S C37S 120.9(7) . . ?
C33S C32S C31S 123.3(7) . . ?
C37S C32S C31S 115.8(7) . . ?
C32S C33S C34S 119.9(7) . . ?
C32S C33S H33S 120.0 . . ?
C34S C33S H33S 120.0 . . ?
C33S C34S N35S 119.7(8) . . ?
C33S C34S H34S 120.2 . . ?
N35S C34S H34S 120.2 . . ?
N35S C36S C37S 121.6(8) . . ?
N35S C36S H36S 119.2 . . ?
C37S C36S H36S 119.2 . . ?
C32S C37S C36S 118.2(8) . . ?
C32S C37S H37S 120.9 . . ?
C36S C37S H37S 120.9 . . ?
O42S C41S O41S 122.8(8) . . ?
O42S C41S C42S 128.8(8) . . ?
O41S C41S C42S 108.4(7) . . ?
C47S C42S C43S 119.6(8) . . ?
C47S C42S C41S 116.3(8) . . ?
C43S C42S C41S 124.2(8) . . ?
C44S C43S C42S 119.6(9) . . ?
C44S C43S H43S 120.2 . . ?
C42S C43S H43S 120.2 . . ?
C43S C44S N45S 120.7(8) . . ?
C43S C44S H44S 119.6 . . ?
N45S C44S H44S 119.6 . . ?
C47S C46S N45S 119.9(10) . . ?
C47S C46S H46S 120.0 . . ?
N45S C46S H46S 120.0 . . ?
C46S C47S C42S 120.5(9) . . ?
C46S C47S H47S 119.8 . . ?
C42S C47S H47S 119.8 . . ?
O52S C51S O51S 127.7(9) . . ?
O52S C51S C52S 119.7(9) . . ?
O51S C51S C52S 112.6(9) . . ?
C57S C52S C53S 120.2(9) . . ?
C57S C52S C51S 114.5(9) . . ?
C53S C52S C51S 125.3(9) . . ?
C54S C53S C52S 120.0(9) . . ?
C54S C53S H53S 120.0 . . ?
C52S C53S H53S 120.0 . . ?
C53S C54S N55S 120.2(9) . . ?
C53S C54S H54S 119.9 . . ?
N55S C54S H54S 119.9 . . ?
N55S C56S C57S 121.2(9) . . ?
N55S C56S H56S 119.4 . . ?
C57S C56S H56S 119.4 . . ?
C52S C57S C56S 118.7(9) . . ?
C52S C57S H57S 120.6 . . ?
C56S C57S H57S 120.6 . . ?
O26W O31W Br2 134.9(13) . . ?

loop_
_geom_bond_atom_site_label_1
_geom_bond_atom_site_label_2
_geom_bond_distance
_geom_bond_site_symmetry_2
_geom_bond_publ_flag
La1 O8M 2.464(4) . ?
La1 O6M 2.482(4) . ?
La1 O7M 2.494(4) . ?
La1 O11S 2.495(5) . ?
La1 O32 2.502(4) . ?
La1 O31S 2.603(5) . ?
La1 O1M 2.662(5) . ?
La1 O42 2.669(5) . ?
La1 O5M 2.853(5) . ?
La1 La4 3.8884(11) . ?
La1 La2 3.9760(9) . ?
La1 La3 4.0602(9) . ?
La2 O22S 2.455(5) . ?
La2 O11M 2.459(4) . ?
La2 O6M 2.481(4) . ?
La2 O7M 2.513(4) . ?
La2 O101 2.513(4) . ?
La2 O111 2.572(5) . ?
La2 O2M 2.576(5) . ?
La2 O10M 2.740(5) . ?
La2 O5M 2.747(5) . ?
La2 La3 3.8746(10) . ?
La2 La4 4.0570(9) . ?
La3 O6M 2.457(4) . ?
La3 O11M 2.458(5) . ?
La3 O12S 2.461(5) . ?
La3 O8M 2.493(5) . ?
La3 O62 2.509(4) . ?
La3 O12 2.547(5) . ?
La3 O51S 2.605(6) . ?
La3 O10M 2.733(5) . ?
La3 O9M 2.811(6) . ?
La3 La4 3.9537(8) . ?
La4 O7M 2.423(4) . ?
La4 O8M 2.472(4) . ?
La4 O11M 2.494(5) . ?
La4 O21S 2.500(5) . ?
La4 O81 2.530(5) . ?
La4 O71 2.533(4) . ?
La4 O4M 2.572(5) . ?
La4 O9M 2.789(6) . ?
La4 O1M 2.795(5) . ?
La5 O21M 2.505(5) . ?
La5 O24M 2.510(5) . ?
La5 O19M 2.529(6) . ?
La5 O22M 2.533(5) . ?
La5 O25M 2.543(5) . ?
La5 O23M 2.547(6) . ?
La5 O20M 2.568(6) . ?
La5 O41 2.593(4) . ?
La5 O26M 2.671(5) . ?
La6 O17M 2.477(5) . ?
La6 O41S 2.506(7) . ?
La6 O72 2.522(4) . ?
La6 O15M 2.565(6) . ?
La6 O13M 2.575(6) . ?
La6 O16M 2.579(5) . ?
La6 O12M 2.582(6) . ?
La6 O18M 2.584(5) . ?
La6 O14M 2.585(6) . ?
Br2 O31W 1.551(13) . ?
Br7 Br8 0.716(2) . ?
Br9 O36W 1.775(12) . ?
O11 C11 1.202(8) . ?
O12 C12 1.241(8) . ?
O21 C21 1.224(8) . ?
O22 C22 1.217(8) . ?
O31 C31 1.229(8) . ?
O32 C32 1.237(8) . ?
O41 C41 1.221(8) . ?
O42 C42 1.241(7) . ?
O51 C51 1.181(8) . ?
O52 C52 1.208(8) . ?
O61 C61 1.233(8) . ?
O62 C62 1.250(8) . ?
O71 C71 1.235(8) . ?
O72 C72 1.242(8) . ?
O81 C81 1.212(8) . ?
O82 C82 1.236(8) . ?
O91 C91 1.210(8) . ?
O92 C92 1.230(8) . ?
O101 C101 1.240(8) . ?
O102 C102 1.233(8) . ?
O111 C111 1.233(8) . ?
O112 C112 1.223(9) . ?
O121 C121 1.236(8) . ?
O122 C122 1.210(9) . ?
N11 C11 1.381(9) . ?
N11 C13 1.439(8) . ?
N11 C65 1.443(8) . ?
N12 C12 1.356(8) . ?
N12 C66 1.437(8) . ?
N12 C13 1.449(8) . ?
N13 C11 1.373(8) . ?
N13 C15 1.428(8) . ?
N13 C14 1.465(8) . ?
N14 C12 1.352(8) . ?
N14 C16 1.431(8) . ?
N14 C14 1.434(8) . ?
N21 C21 1.356(9) . ?
N21 C15 1.462(8) . ?
N21 C23 1.465(8) . ?
N22 C22 1.377(8) . ?
N22 C23 1.465(8) . ?
N22 C16 1.495(8) . ?
N23 C21 1.370(8) . ?
N23 C24 1.432(8) . ?
N23 C25 1.465(9) . ?
N24 C22 1.394(8) . ?
N24 C26 1.430(8) . ?
N24 C24 1.459(8) . ?
N31 C31 1.374(9) . ?
N31 C25 1.437(9) . ?
N31 C33 1.451(8) . ?
N32 C32 1.335(9) . ?
N32 C26 1.451(8) . ?
N32 C33 1.461(8) . ?
N33 C31 1.328(9) . ?
N33 C34 1.468(8) . ?
N33 C35 1.477(9) . ?
N34 C32 1.354(8) . ?
N34 C34 1.452(8) . ?
N34 C36 1.465(8) . ?
N41 C41 1.354(8) . ?
N41 C35 1.454(9) . ?
N41 C43 1.459(8) . ?
N42 C42 1.386(8) . ?
N42 C36 1.425(8) . ?
N42 C43 1.433(8) . ?
N43 C41 1.380(9) . ?
N43 C44 1.420(8) . ?
N43 C45 1.464(8) . ?
N44 C42 1.345(8) . ?
N44 C46 1.466(8) . ?
N44 C44 1.478(8) . ?
N51 C51 1.401(8) . ?
N51 C53 1.425(8) . ?
N51 C45 1.474(8) . ?
N52 C52 1.349(9) . ?
N52 C46 1.453(8) . ?
N52 C53 1.477(7) . ?
N53 C51 1.384(9) . ?
N53 C55 1.449(8) . ?
N53 C54 1.449(8) . ?
N54 C52 1.404(8) . ?
N54 C56 1.427(9) . ?
N54 C54 1.452(8) . ?
N61 C61 1.375(9) . ?
N61 C63 1.425(8) . ?
N61 C55 1.450(9) . ?
N62 C62 1.365(8) . ?
N62 C56 1.441(9) . ?
N62 C63 1.467(8) . ?
N63 C61 1.367(9) . ?
N63 C65 1.419(9) . ?
N63 C64 1.487(8) . ?
N64 C62 1.334(9) . ?
N64 C64 1.447(8) . ?
N64 C66 1.475(8) . ?
N71 C71 1.372(9) . ?
N71 C125 1.429(9) . ?
N71 C73 1.448(9) . ?
N72 C72 1.331(9) . ?
N72 C126 1.438(10) . ?
N72 C73 1.452(9) . ?
N73 C71 1.369(9) . ?
N73 C75 1.444(9) . ?
N73 C74 1.461(9) . ?
N74 C72 1.365(9) . ?
N74 C76 1.450(9) . ?
N74 C74 1.460(8) . ?
N81 C81 1.390(9) . ?
N81 C75 1.438(9) . ?
N81 C83 1.449(8) . ?
N82 C82 1.345(9) . ?
N82 C76 1.441(9) . ?
N82 C83 1.485(9) . ?
N83 C81 1.380(9) . ?
N83 C84 1.455(8) . ?
N83 C85 1.457(8) . ?
N84 C82 1.376(9) . ?
N84 C86 1.403(8) . ?
N84 C84 1.445(9) . ?
N91 C91 1.370(9) . ?
N91 C93 1.457(8) . ?
N91 C85 1.480(9) . ?
N92 C92 1.357(9) . ?
N92 C93 1.451(8) . ?
N92 C86 1.481(9) . ?
N93 C91 1.373(8) . ?
N93 C95 1.418(9) . ?
N93 C94 1.468(9) . ?
N94 C92 1.390(9) . ?
N94 C96 1.440(9) . ?
N94 C94 1.452(9) . ?
N101 C101 1.369(9) . ?
N101 C95 1.465(9) . ?
N101 C103 1.474(8) . ?
N102 C102 1.351(9) . ?
N102 C96 1.447(9) . ?
N102 C103 1.449(9) . ?
N103 C101 1.348(9) . ?
N103 C105 1.428(9) . ?
N103 C104 1.455(8) . ?
N104 C102 1.379(9) . ?
N104 C106 1.447(10) . ?
N104 C104 1.460(8) . ?
N111 C111 1.386(9) . ?
N111 C105 1.444(9) . ?
N111 C113 1.454(9) . ?
N112 C112 1.386(10) . ?
N112 C106 1.454(9) . ?
N112 C113 1.462(9) . ?
N113 C111 1.355(9) . ?
N113 C114 1.437(9) . ?
N113 C115 1.466(9) . ?
N114 C112 1.368(10) . ?
N114 C116 1.390(9) . ?
N114 C114 1.468(9) . ?
N121 C121 1.361(9) . ?
N121 C123 1.459(9) . ?
N121 C115 1.474(10) . ?
N122 C122 1.404(9) . ?
N122 C123 1.446(9) . ?
N122 C116 1.487(10) . ?
N123 C121 1.373(10) . ?
N123 C125 1.414(9) . ?
N123 C124 1.468(9) . ?
N124 C122 1.358(9) . ?
N124 C124 1.463(9) . ?
N124 C126 1.473(9) . ?
C13 C14 1.527(9) . ?
C13 H13 1.0000 . ?
C14 H14 1.0000 . ?
C15 H15A 0.9900 . ?
C15 H15B 0.9900 . ?
C16 H16A 0.9900 . ?
C16 H16B 0.9900 . ?
C23 C24 1.553(9) . ?
C23 H23 1.0000 . ?
C24 H24 1.0000 . ?
C25 H25A 0.9900 . ?
C25 H25B 0.9900 . ?
C26 H26A 0.9900 . ?
C26 H26B 0.9900 . ?
C33 C34 1.519(10) . ?
C33 H33 1.0000 . ?
C34 H34 1.0000 . ?
C35 H35A 0.9900 . ?
C35 H35B 0.9900 . ?
C36 H36A 0.9900 . ?
C36 H36B 0.9900 . ?
C43 C44 1.562(9) . ?
C43 H43 1.0000 . ?
C44 H44 1.0000 . ?
C45 H45A 0.9900 . ?
C45 H45B 0.9900 . ?
C46 H46A 0.9900 . ?
C46 H46B 0.9900 . ?
C53 C54 1.536(9) . ?
C53 H53 1.0000 . ?
C54 H54 1.0000 . ?
C55 H55A 0.9900 . ?
C55 H55B 0.9900 . ?
C56 H56A 0.9900 . ?
C56 H56B 0.9900 . ?
C63 C64 1.538(10) . ?
C63 H63 1.0000 . ?
C64 H64 1.0000 . ?
C65 H65A 0.9900 . ?
C65 H65B 0.9900 . ?
C66 H66A 0.9900 . ?
C66 H66B 0.9900 . ?
C73 C74 1.575(11) . ?
C73 H73 1.0000 . ?
C74 H74 1.0000 . ?
C75 H75A 0.9900 . ?
C75 H75B 0.9900 . ?
C76 H76A 0.9900 . ?
C76 H76B 0.9900 . ?
C83 C84 1.559(10) . ?
C83 H83 1.0000 . ?
C84 H84 1.0000 . ?
C85 H85A 0.9900 . ?
C85 H85B 0.9900 . ?
C86 H86A 0.9900 . ?
C86 H86B 0.9900 . ?
C93 C94 1.530(10) . ?
C93 H93 1.0000 . ?
C94 H94 1.0000 . ?
C95 H95A 0.9900 . ?
C95 H95B 0.9900 . ?
C96 H96A 0.9900 . ?
C96 H96B 0.9900 . ?
C103 C104 1.546(10) . ?
C103 H103 1.0000 . ?
C104 H104 1.0000 . ?
C105 H10A 0.9900 . ?
C105 H10B 0.9900 . ?
C106 H10C 0.9900 . ?
C106 H10D 0.9900 . ?
C113 C114 1.515(9) . ?
C113 H113 1.0000 . ?
C114 H114 1.0000 . ?
C115 H11A 0.9900 . ?
C115 H11B 0.9900 . ?
C116 H11C 0.9900 . ?
C116 H11D 0.9900 . ?
C123 C124 1.562(11) . ?
C123 H123 1.0000 . ?
C124 H124 1.0000 . ?
C125 H12A 0.9900 . ?
C125 H12B 0.9900 . ?
C126 H12C 0.9900 . ?
C126 H12D 0.9900 . ?
O1M H1M 0.9500 . ?
O5M H5M 0.9500 . ?
O6M H6M 1.0000 . ?
O7M H7M 1.0000 . ?
O8M H8M 1.0000 . ?
O9M H9M 0.9500 . ?
O10M H10M 0.9500 . ?
O11M H11M 1.0000 . ?
O11S C11S 1.298(8) . ?
O12S C11S 1.213(8) . ?
O21S C21S 1.255(8) . ?
O22S C21S 1.243(8) . ?
O31S C31S 1.294(9) . ?
O32S C31S 1.234(9) . ?
O41S C41S 1.270(10) . ?
O42S C41S 1.235(9) . ?
O42S H42S 0.8400 . ?
O51S C51S 1.297(11) . ?
O52S C51S 1.271(11) . ?
N15S C16S 1.371(9) . ?
N15S C14S 1.400(9) . ?
N25S C26S 1.390(9) . ?
N25S C24S 1.405(9) . ?
N35S C36S 1.370(11) . ?
N35S C34S 1.400(10) . ?
N45S C44S 1.384(11) . ?
N45S C46S 1.387(12) . ?
N55S C56S 1.368(11) . ?
N55S C54S 1.388(11) . ?
C11S C12S 1.537(9) . ?
C12S C17S 1.378(9) . ?
C12S C13S 1.402(9) . ?
C13S C14S 1.372(9) . ?
C13S H13S 0.9500 . ?
C14S H14S 0.9500 . ?
C16S C17S 1.384(9) . ?
C16S H16S 0.9500 . ?
C17S H17S 0.9500 . ?
C21S C22S 1.498(9) . ?
C22S C23S 1.385(9) . ?
C22S C27S 1.386(9) . ?
C23S C24S 1.376(10) . ?
C23S H23S 0.9500 . ?
C24S H24S 0.9500 . ?
C26S C27S 1.387(10) . ?
C26S H26S 0.9500 . ?
C27S H27S 0.9500 . ?
C31S C32S 1.529(10) . ?
C32S C33S 1.390(11) . ?
C32S C37S 1.392(10) . ?
C33S C34S 1.391(11) . ?
C33S H33S 0.9500 . ?
C34S H34S 0.9500 . ?
C36S C37S 1.400(11) . ?
C36S H36S 0.9500 . ?
C37S H37S 0.9500 . ?
C41S C42S 1.573(11) . ?
C42S C47S 1.388(11) . ?
C42S C43S 1.395(11) . ?
C43S C44S 1.379(12) . ?
C43S H43S 0.9500 . ?
C44S H44S 0.9500 . ?
C46S C47S 1.380(13) . ?
C46S H46S 0.9500 . ?
C47S H47S 0.9500 . ?
C51S C52S 1.504(13) . ?
C52S C57S 1.382(13) . ?
C52S C53S 1.396(13) . ?
C53S C54S 1.376(12) . ?
C53S H53S 0.9500 . ?
C54S H54S 0.9500 . ?
C56S C57S 1.398(12) . ?
C56S H56S 0.9500 . ?
C57S H57S 0.9500 . ?
O3W O37W 1.069(16) . ?
O9W O10W 1.303(15) . ?
O12W O33W 0.64(2) . ?
O13W O14W 1.287(16) . ?
O17W O39W 1.744(17) . ?
O26W O31W 1.018(14) . ?
O34W O35W 1.183(15) . ?
